data_4109587
loop_
_publ_author_name
'Eric J. Schelter'
'Ferdi Karadas'
'Carolina Avendano'
'Andrey V. Prosvirin'
'Wolfgang Wernsdorfer'
'Kim R. Dunbar'

_publ_contact_author_address
;Department of Chemistry, Texas A&M University
P.O. Box 30012 
College Station, TX 77842-3012 (USA)
;
_publ_contact_author_email dunbar@mail.chem.tamu.edu
_publ_contact_author_name 'Kim R. Dunbar'
_publ_section_title
;
 A Family of Mixed-Metal Cyanide Cubes with Alternating Octahedral and
 Tetrahedral Corners Exhibiting a Variety of Magnetic Behaviors Including
 Single Molecule Magnetism
;
_journal_name_full 'Journal of the American Chemical Society'
_journal_page_first 8139
_journal_page_last 8149
_journal_paper_doi 10.1021/ja0683281
_journal_volume 129
_journal_year 2007
_chemical_formula_moiety 'C176 H156 Cl4 Zn4 N12 P12 Re4 7.5(C2 H3 N) 2.25(C4 H8 O) 0.45(C H4 O)'
_chemical_formula_sum 'C200.45 H184.25 Cl4 N19 O2.7 P12 Re4 Zn4'
_chemical_formula_weight 4422.24
_chemical_name_systematic
; 
 ? 
;
_space_group_IT_number 15
_symmetry_cell_setting monoclinic
_symmetry_space_group_name_Hall '-C 2yc'
_symmetry_space_group_name_H-M 'C 1 2/c 1'
_atom_sites_solution_hydrogens geom
_atom_sites_solution_primary direct
_atom_sites_solution_secondary difmap
_audit_creation_method SHELXL-97
_cell_angle_alpha 90.00
_cell_angle_beta 106.68(3)
_cell_angle_gamma 90.00
_cell_formula_units_Z 8
_cell_length_a 67.056(13)
_cell_length_b 18.895(4)
_cell_length_c 32.549(7)
_cell_measurement_reflns_used 9938
_cell_measurement_temperature 100(2)
_cell_measurement_theta_max 27.061
_cell_measurement_theta_min 2.166
_cell_volume 39505(15)
_computing_structure_refinement 'SHELXL-97 (Sheldrick, 1997)'
_computing_structure_solution 'SHELXS-97 (Sheldrick, 1990)'
_diffrn_ambient_temperature 100(2)
_diffrn_measured_fraction_theta_full 0.999
_diffrn_measured_fraction_theta_max 0.999
_diffrn_radiation_monochromator graphite
_diffrn_radiation_source 'fine-focus sealed tube'
_diffrn_radiation_type MoK\a
_diffrn_radiation_wavelength 0.71073
_diffrn_reflns_av_R_equivalents 0.0434
_diffrn_reflns_av_sigmaI/netI 0.0407
_diffrn_reflns_limit_h_max 78
_diffrn_reflns_limit_h_min -76
_diffrn_reflns_limit_k_max 22
_diffrn_reflns_limit_k_min -20
_diffrn_reflns_limit_l_max 38
_diffrn_reflns_limit_l_min -38
_diffrn_reflns_number 142837
_diffrn_reflns_theta_full 24.71
_diffrn_reflns_theta_max 24.71
_diffrn_reflns_theta_min 1.44
_exptl_absorpt_coefficient_mu 3.126
_exptl_absorpt_correction_T_max 0.6582
_exptl_absorpt_correction_T_min 0.4500
_exptl_absorpt_correction_type empirical
_exptl_crystal_colour yellow
_exptl_crystal_density_diffrn 1.487
_exptl_crystal_description block
_exptl_crystal_F_000 17676
_exptl_crystal_size_max 0.30
_exptl_crystal_size_mid 0.25
_exptl_crystal_size_min 0.15
_refine_diff_density_max 2.065
_refine_diff_density_min -1.385
_refine_diff_density_rms 0.142
_refine_ls_extinction_coef 0.000000(2)
_refine_ls_extinction_expression Fc^*^=kFc[1+0.001xFc^2^\l^3^/sin(2\q)]^-1/4^
_refine_ls_extinction_method SHELXL
_refine_ls_goodness_of_fit_ref 1.112
_refine_ls_hydrogen_treatment mixed
_refine_ls_matrix_type full
_refine_ls_number_parameters 2116
_refine_ls_number_reflns 33684
_refine_ls_number_restraints 69
_refine_ls_restrained_S_all 1.114
_refine_ls_R_factor_all 0.0609
_refine_ls_R_factor_gt 0.0482
_refine_ls_shift/su_max 11.058
_refine_ls_shift/su_mean 0.024
_refine_ls_structure_factor_coef Fsqd
_refine_ls_weighting_details 'calc w=1/[\s^2^(Fo^2^)+(0.0561P)^2^+363.4066P] where P=(Fo^2^+2Fc^2^)/3'
_refine_ls_weighting_scheme calc
_refine_ls_wR_factor_gt 0.1207
_refine_ls_wR_factor_ref 0.1265
_reflns_number_gt 27838
_reflns_number_total 33684
_reflns_threshold_expression >2sigma(I)
_cod_data_source_file ja0683281si20061120_101513_2.cif
_cod_data_source_block d:\ejs\struct~1\ejs57r~1\011904\c2c
_cod_original_cell_volume 39504(14)
_cod_original_sg_symbol_H-M 'C 2/c'
_cod_original_formula_sum 'C200.45 H184.25 Cl4 N19 O2.70 P12 Re4 Zn4'
_cod_database_code 4109587

loop_
_symmetry_equiv_pos_as_xyz
'x, y, z'
'-x, y, -z+1/2'
'x+1/2, y+1/2, z'
'-x+1/2, y+1/2, -z+1/2'
'-x, -y, -z'
'x, -y, z-1/2'
'-x+1/2, -y+1/2, -z'
'x+1/2, -y+1/2, z-1/2'

loop_
_atom_site_label
_atom_site_type_symbol
_atom_site_fract_x
_atom_site_fract_y
_atom_site_fract_z
_atom_site_U_iso_or_equiv
_atom_site_adp_type
_atom_site_occupancy
_atom_site_symmetry_multiplicity
_atom_site_calc_flag
_atom_site_refinement_flags
_atom_site_disorder_assembly
_atom_site_disorder_group
Re1 Re 0.091263(4) 0.024224(14) 0.140064(8) 0.02219(7) Uani 1 1 d . B .
Re3 Re 0.192953(4) -0.202524(14) 0.203990(8) 0.02485(8) Uani 1 1 d . B .
Re4 Re 0.088056(5) -0.382490(14) 0.082982(8) 0.02768(8) Uani 1 1 d . B .
Re2 Re 0.109408(4) -0.255216(15) 0.325217(8) 0.02693(8) Uani 1 1 d . . .
Zn3 Zn 0.059146(12) -0.20956(4) 0.17440(2) 0.02528(17) Uani 1 1 d . . .
Zn2 Zn 0.129867(13) -0.15820(4) 0.07157(2) 0.02944(19) Uani 1 1 d . . .
Zn4 Zn 0.148409(12) -0.05059(4) 0.27662(2) 0.02641(18) Uani 1 1 d . . .
Zn1 Zn 0.144431(15) -0.40121(5) 0.23030(3) 0.0259(2) Uani 0.80 1 d P A 1
P9 P 0.21249(3) -0.10238(10) 0.18987(5) 0.0269(4) Uani 1 1 d . . .
P7 P 0.22104(3) -0.22182(10) 0.26900(6) 0.0274(4) Uani 1 1 d . . .
P4 P 0.09262(3) -0.17369(10) 0.36131(6) 0.0288(4) Uani 1 1 d . . .
P1 P 0.07140(3) 0.10578(10) 0.16997(6) 0.0300(4) Uani 1 1 d . . .
P2 P 0.10881(3) 0.12735(9) 0.12332(5) 0.0231(4) Uani 1 1 d . . .
P3 P 0.06393(3) 0.04259(9) 0.07371(5) 0.0244(4) Uani 1 1 d . . .
P8 P 0.21293(3) -0.27396(10) 0.16818(6) 0.0309(4) Uani 1 1 d . . .
P12 P 0.06994(3) -0.48591(10) 0.09592(6) 0.0304(4) Uani 1 1 d . . .
P5 P 0.13535(3) -0.27692(10) 0.39229(5) 0.0288(4) Uani 1 1 d . . .
P11 P 0.10574(3) -0.45786(9) 0.04496(6) 0.0305(4) Uani 1 1 d . . .
P10 P 0.06044(3) -0.37157(10) 0.01710(6) 0.0340(4) Uani 1 1 d . . .
Cl4 Cl 0.16411(3) 0.02879(11) 0.32534(6) 0.0436(5) Uani 1 1 d . . .
P6 P 0.08920(4) -0.34568(12) 0.34684(6) 0.0432(5) Uani 1 1 d . . .
Cl2 Cl 0.13479(4) -0.12978(11) 0.00921(6) 0.0491(5) Uani 1 1 d . B .
Cl1 Cl 0.15755(4) -0.50735(12) 0.24918(8) 0.0425(6) Uani 0.80 1 d P A 1
Cl3 Cl 0.02545(3) -0.21149(13) 0.16678(8) 0.0561(6) Uani 1 1 d . . .
C145 C 0.10363(14) 0.0230(5) 0.3199(3) 0.049(2) Uani 1 1 d . K .
H145 H 0.1035 0.0438 0.2933 0.059 Uiso 1 1 calc R . .
C8 C 0.17556(10) -0.1345(4) 0.2302(2) 0.0275(15) Uani 1 1 d . . .
C1 C 0.10904(11) -0.0428(4) 0.1142(2) 0.0271(15) Uani 1 1 d . . .
N3 N 0.12438(9) -0.0137(3) 0.23070(17) 0.0290(13) Uani 1 1 d . B .
C12 C 0.10242(12) -0.2907(4) 0.0728(2) 0.0302(16) Uani 1 1 d . . .
C5 C 0.08832(11) -0.2340(4) 0.2670(2) 0.0287(15) Uani 1 1 d . . .
C7 C 0.16812(13) -0.1930(3) 0.1472(2) 0.0342(18) Uani 1 1 d . . .
C3 C 0.11273(11) 0.0029(4) 0.1984(2) 0.0267(15) Uani 1 1 d . . .
N2 N 0.07019(10) -0.1204(3) 0.15736(18) 0.0338(14) Uani 1 1 d . B .
C10 C 0.11188(12) -0.3907(4) 0.1390(2) 0.0314(16) Uani 1 1 d . . .
C6 C 0.12762(11) -0.1780(4) 0.3091(2) 0.0273(15) Uani 1 1 d . . .
C144 C 0.09892(12) -0.0477(4) 0.3223(2) 0.0334(17) Uani 1 1 d . . .
H144 H 0.0954 -0.0755 0.2969 0.040 Uiso 1 1 calc R K .
C4 C 0.12213(11) -0.3238(4) 0.2898(2) 0.0331(17) Uani 1 1 d . . .
C11 C 0.07456(11) -0.3183(4) 0.1190(2) 0.0291(16) Uani 1 1 d . . .
N1 N 0.11874(9) -0.0812(3) 0.10062(18) 0.0317(14) Uani 1 1 d . B .
N7 N 0.15463(12) -0.1883(4) 0.1175(2) 0.0000(16) Uiso 0.50 1 d P B 1
C2 C 0.07728(11) -0.0670(4) 0.1517(2) 0.0281(15) Uani 1 1 d . . .
C42 C 0.24597(11) -0.1885(4) 0.2626(2) 0.0330(17) Uani 1 1 d . . .
H42A H 0.2475 -0.1383 0.2717 0.040 Uiso 1 1 calc R . .
H42B H 0.2575 -0.2151 0.2825 0.040 Uiso 1 1 calc R . .
N11 N 0.06850(10) -0.2814(3) 0.14091(19) 0.0362(15) Uani 1 1 d . B .
N6 N 0.13719(9) -0.1348(3) 0.29878(18) 0.0321(14) Uani 1 1 d . . .
C179 C 0.22709(11) -0.3125(4) 0.2906(2) 0.0318(16) Uani 1 1 d . . .
C143 C 0.09919(10) -0.0795(4) 0.3615(2) 0.0273(15) Uani 1 1 d . K .
N5 N 0.07721(10) -0.2222(3) 0.23329(19) 0.0339(14) Uani 1 1 d . . .
C197 C 0.20147(11) -0.0550(4) 0.1391(2) 0.0286(15) Uani 1 1 d . . .
C9 C 0.17546(11) -0.2830(4) 0.2197(2) 0.0309(16) Uani 1 1 d . . .
C24 C 0.09177(11) 0.2064(4) 0.1137(2) 0.0295(16) Uani 1 1 d . C .
H24A H 0.0937 0.2314 0.1413 0.035 Uiso 1 1 calc R . .
H24B H 0.0963 0.2389 0.0943 0.035 Uiso 1 1 calc R . .
C52 C 0.04995(12) -0.4593(4) -0.0027(2) 0.0354(18) Uani 1 1 d . . .
H52A H 0.0384 -0.4704 0.0095 0.043 Uiso 1 1 calc R . .
H52B H 0.0440 -0.4564 -0.0343 0.043 Uiso 1 1 calc R . .
C203 C 0.21686(10) -0.0253(4) 0.2264(2) 0.0311(16) Uani 1 1 d . . .
C148 C 0.10359(12) -0.0372(4) 0.3979(2) 0.0357(17) Uani 1 1 d . . .
H148 H 0.1031 -0.0573 0.4244 0.043 Uiso 1 1 calc R K .
N10 N 0.12478(10) -0.3945(3) 0.1711(2) 0.0369(15) Uani 1 1 d D A .
C43 C 0.24121(11) -0.2646(4) 0.1953(2) 0.0323(16) Uani 1 1 d . . .
H43A H 0.2453 -0.3023 0.2172 0.039 Uiso 1 1 calc R . .
H43B H 0.2488 -0.2734 0.1737 0.039 Uiso 1 1 calc R . .
C154 C 0.17001(12) -0.2227(5) 0.4555(2) 0.0394(19) Uani 1 1 d . . .
H154 H 0.1719 -0.2700 0.4657 0.047 Uiso 1 1 calc R K .
N8 N 0.16573(9) -0.0967(3) 0.24369(18) 0.0299(13) Uani 1 1 d . . .
C125 C 0.06550(11) -0.0085(4) 0.0267(2) 0.0280(15) Uani 1 1 d . C .
C215 C 0.06527(14) -0.3310(4) -0.0306(2) 0.044(2) Uani 1 1 d . . .
C53 C 0.08689(12) -0.5027(4) -0.0004(2) 0.0338(17) Uani 1 1 d . . .
H53A H 0.0841 -0.4716 -0.0259 0.041 Uiso 1 1 calc R . .
H53B H 0.0934 -0.5466 -0.0071 0.041 Uiso 1 1 calc R . .
C173 C 0.21937(11) -0.1791(4) 0.3190(2) 0.0306(16) Uani 1 1 d . . .
C204 C 0.21174(11) -0.0261(4) 0.2645(2) 0.0314(16) Uani 1 1 d . . .
H204 H 0.2070 -0.0687 0.2741 0.038 Uiso 1 1 calc R . .
C149 C 0.15286(10) -0.2059(4) 0.4197(2) 0.0288(16) Uani 1 1 d . K .
C199 C 0.17078(13) -0.0009(4) 0.0923(2) 0.0399(18) Uani 1 1 d . . .
H199 H 0.1566 0.0124 0.0865 0.048 Uiso 1 1 calc R . .
C217 C 0.08846(18) -0.2749(4) -0.0666(3) 0.056(3) Uani 1 1 d . . .
H217 H 0.1020 -0.2588 -0.0658 0.068 Uiso 1 1 calc R . .
N4 N 0.12873(10) -0.3587(3) 0.26764(19) 0.0365(14) Uiso 1 1 d D A .
C31 C 0.10109(11) -0.2765(4) 0.4302(2) 0.0322(16) Uani 1 1 d . . .
C40 C 0.27246(11) -0.1885(4) 0.2232(2) 0.0377(18) Uani 1 1 d . . .
H40A H 0.2793 -0.2314 0.2376 0.057 Uiso 1 1 calc R . .
H40B H 0.2782 -0.1470 0.2408 0.057 Uiso 1 1 calc R . .
H40C H 0.2750 -0.1840 0.1951 0.057 Uiso 1 1 calc R . .
C131 C 0.03626(11) 0.0274(4) 0.0716(2) 0.0326(17) Uani 1 1 d . C .
C233 C 0.08130(11) -0.5308(4) 0.1478(2) 0.0292(16) Uani 1 1 d . . .
C22 C 0.05792(11) 0.1711(4) 0.1298(2) 0.0356(17) Uani 1 1 d . C .
H22A H 0.0437 0.1531 0.1157 0.043 Uiso 1 1 calc R . .
H22B H 0.0564 0.2152 0.1450 0.043 Uiso 1 1 calc R . .
C23 C 0.06421(12) 0.1352(4) 0.0571(2) 0.0312(16) Uani 1 1 d . C .
H23A H 0.0751 0.1408 0.0423 0.037 Uiso 1 1 calc R . .
H23B H 0.0506 0.1460 0.0361 0.037 Uiso 1 1 calc R . .
N9 N 0.16524(9) -0.3257(3) 0.22827(19) 0.0354(14) Uani 1 1 d D A .
C54 C 0.06862(12) -0.5529(4) 0.0535(2) 0.0343(17) Uani 1 1 d . . .
H54A H 0.0816 -0.5811 0.0616 0.041 Uiso 1 1 calc R . .
H54B H 0.0569 -0.5855 0.0525 0.041 Uiso 1 1 calc R . .
C221 C 0.12497(12) -0.4168(4) 0.0220(2) 0.0387(18) Uani 1 1 d . . .
C192 C 0.19837(12) -0.2085(4) 0.0865(2) 0.0363(17) Uani 1 1 d . . .
H192 H 0.1904 -0.1786 0.0993 0.044 Uiso 1 1 calc R . .
C107 C 0.08451(13) 0.1616(4) 0.2166(2) 0.0334(17) Uani 1 1 d . C .
C227 C 0.12226(11) -0.5325(4) 0.0724(2) 0.0333(17) Uani 1 1 d . . .
C130 C 0.06245(11) 0.0206(4) -0.0140(2) 0.0327(16) Uani 1 1 d . . .
H130 H 0.0593 0.0695 -0.0187 0.039 Uiso 1 1 calc R C .
C126 C 0.06976(11) -0.0804(4) 0.0325(2) 0.0346(17) Uani 1 1 d . . .
H126 H 0.0714 -0.1015 0.0598 0.042 Uiso 1 1 calc R C .
C205 C 0.21339(11) 0.0350(4) 0.2891(2) 0.0369(18) Uani 1 1 d . . .
H205 H 0.2100 0.0336 0.3155 0.044 Uiso 1 1 calc R . .
C150 C 0.15057(11) -0.1370(4) 0.4063(2) 0.0329(17) Uani 1 1 d . . .
H150 H 0.1391 -0.1245 0.3825 0.039 Uiso 1 1 calc R K .
C198 C 0.18078(11) -0.0346(4) 0.1302(2) 0.0312(16) Uani 1 1 d . . .
H198 H 0.1734 -0.0440 0.1505 0.037 Uiso 1 1 calc R . .
C41 C 0.24875(11) -0.1932(4) 0.2172(2) 0.0303(16) Uani 1 1 d . . .
N12 N 0.11008(10) -0.2372(3) 0.06899(18) 0.0333(14) Uani 1 1 d . B .
C155 C 0.15464(12) -0.3445(4) 0.3911(2) 0.0356(17) Uani 1 1 d . K .
C34 C 0.08406(13) -0.3215(4) 0.3984(2) 0.043(2) Uani 1 1 d . . .
H34A H 0.0708 -0.2949 0.3917 0.051 Uiso 1 1 calc R . .
H34B H 0.0821 -0.3657 0.4131 0.051 Uiso 1 1 calc R . .
C33 C 0.12319(11) -0.3062(4) 0.4339(2) 0.0350(17) Uani 1 1 d . . .
H33A H 0.1224 -0.3585 0.4331 0.042 Uiso 1 1 calc R . .
H33B H 0.1325 -0.2926 0.4623 0.042 Uiso 1 1 calc R . .
C236 C 0.09842(13) -0.5862(4) 0.2296(2) 0.043(2) Uani 1 1 d . . .
H236 H 0.1041 -0.6054 0.2575 0.051 Uiso 1 1 calc R . .
C216 C 0.08484(15) -0.3082(4) -0.0305(2) 0.043(2) Uani 1 1 d . . .
H216 H 0.0962 -0.3151 -0.0055 0.052 Uiso 1 1 calc R . .
C232 C 0.13260(13) -0.5732(4) 0.0493(3) 0.0409(19) Uani 1 1 d . . .
H232 H 0.1304 -0.5647 0.0195 0.049 Uiso 1 1 calc R . .
C44 C 0.23899(11) -0.1285(4) 0.1892(2) 0.0318(16) Uani 1 1 d . . .
H44A H 0.2386 -0.1388 0.1592 0.038 Uiso 1 1 calc R . .
H44B H 0.2483 -0.0874 0.1987 0.038 Uiso 1 1 calc R . .
C209 C 0.03720(13) -0.3207(4) 0.0181(2) 0.0387(18) Uani 1 1 d . . .
C231 C 0.14621(13) -0.6265(4) 0.0699(3) 0.048(2) Uani 1 1 d . . .
H231 H 0.1530 -0.6551 0.0540 0.058 Uiso 1 1 calc R . .
C237 C 0.09565(13) -0.6279(4) 0.1940(2) 0.044(2) Uani 1 1 d . . .
H237 H 0.0998 -0.6762 0.1972 0.053 Uiso 1 1 calc R . .
C207 C 0.22529(12) 0.0981(4) 0.2372(2) 0.042(2) Uani 1 1 d . . .
H207 H 0.2301 0.1407 0.2278 0.051 Uiso 1 1 calc R . .
C151 C 0.16466(12) -0.0845(4) 0.4267(2) 0.0392(19) Uani 1 1 d . K .
H151 H 0.1627 -0.0369 0.4170 0.047 Uiso 1 1 calc R . .
C202 C 0.21258(12) -0.0400(4) 0.1099(2) 0.0367(18) Uani 1 1 d . . .
H202 H 0.2268 -0.0533 0.1158 0.044 Uiso 1 1 calc R . .
C1B C 0.05254(19) 0.0624(7) 0.1935(4) 0.024(3) Uiso 0.65 1 d P C 1
C196 C 0.22235(17) -0.3035(5) 0.0919(3) 0.064(3) Uani 1 1 d . . .
H196 H 0.2312 -0.3387 0.1085 0.077 Uiso 1 1 calc R . .
C180 C 0.21543(12) -0.3702(4) 0.2723(2) 0.0387(18) Uani 1 1 d . . .
H180 H 0.2051 -0.3643 0.2455 0.046 Uiso 1 1 calc R . .
C51 C 0.06566(12) -0.5222(4) 0.0075(2) 0.0347(17) Uani 1 1 d . . .
C182 C 0.23299(13) -0.4454(4) 0.3302(2) 0.041(2) Uani 1 1 d . . .
H182 H 0.2348 -0.4901 0.3442 0.049 Uiso 1 1 calc R . .
C146 C 0.10860(15) 0.0631(5) 0.3573(3) 0.054(2) Uani 1 1 d . . .
H146 H 0.1120 0.1117 0.3561 0.065 Uiso 1 1 calc R K .
C21 C 0.06822(11) 0.1906(4) 0.0939(2) 0.0311(16) Uani 1 1 d . . .
C152 C 0.18122(12) -0.1025(5) 0.4608(2) 0.044(2) Uani 1 1 d . . .
H152 H 0.1909 -0.0670 0.4744 0.053 Uiso 1 1 calc R K .
C153 C 0.18406(12) -0.1707(5) 0.4756(2) 0.048(2) Uani 1 1 d . K .
H153 H 0.1956 -0.1823 0.4995 0.058 Uiso 1 1 calc R . .
C4S C -0.02427(19) -0.2723(7) 0.1069(4) 0.086(4) Uiso 1 1 d . . .
H4S1 H -0.0295 -0.2634 0.1316 0.129 Uiso 1 1 calc R . .
H4S2 H -0.0097 -0.2570 0.1136 0.129 Uiso 1 1 calc R . .
H4S3 H -0.0252 -0.3231 0.1003 0.129 Uiso 1 1 calc R . .
C230 C 0.14993(13) -0.6378(4) 0.1136(3) 0.046(2) Uani 1 1 d . . .
H230 H 0.1596 -0.6730 0.1278 0.055 Uiso 1 1 calc R . .
C211 C 0.0239(2) -0.2118(5) 0.0373(3) 0.069(3) Uani 1 1 d . . .
H211 H 0.0263 -0.1658 0.0495 0.082 Uiso 1 1 calc R . .
C178 C 0.23572(12) -0.1438(5) 0.3465(2) 0.043(2) Uani 1 1 d . . .
H178 H 0.2486 -0.1401 0.3400 0.052 Uiso 1 1 calc R . .
C235 C 0.09273(13) -0.5155(4) 0.2243(2) 0.043(2) Uani 1 1 d . . .
H235 H 0.0949 -0.4856 0.2487 0.051 Uiso 1 1 calc R . .
C181 C 0.21811(13) -0.4372(4) 0.2912(3) 0.0422(19) Uani 1 1 d . . .
H181 H 0.2099 -0.4761 0.2776 0.051 Uiso 1 1 calc R . .
C128 C 0.06878(13) -0.0922(5) -0.0409(3) 0.047(2) Uani 1 1 d . . .
H128 H 0.0701 -0.1209 -0.0639 0.056 Uiso 1 1 calc R C .
C201 C 0.20238(13) -0.0049(4) 0.0716(2) 0.043(2) Uani 1 1 d . . .
H201 H 0.2099 0.0063 0.0517 0.052 Uiso 1 1 calc R . .
C234 C 0.08392(12) -0.4881(4) 0.1838(2) 0.0381(18) Uani 1 1 d . . .
H234 H 0.0796 -0.4400 0.1805 0.046 Uiso 1 1 calc R . .
C190 C 0.22384(14) -0.4203(5) 0.1763(3) 0.053(2) Uani 1 1 d . . .
H190 H 0.2380 -0.4059 0.1848 0.063 Uiso 1 1 calc R . .
C213 C -0.00006(17) -0.3028(6) 0.0024(4) 0.075(3) Uani 1 1 d . . .
H213 H -0.0139 -0.3195 -0.0090 0.090 Uiso 1 1 calc R . .
C157 C 0.18032(14) -0.3813(5) 0.3567(3) 0.054(2) Uani 1 1 d . K .
H157 H 0.1877 -0.3732 0.3361 0.065 Uiso 1 1 calc R . .
C185 C 0.20813(12) -0.3699(4) 0.1658(2) 0.0339(17) Uani 1 1 d . . .
C228 C 0.12585(12) -0.5458(4) 0.1159(2) 0.0359(17) Uani 1 1 d . . .
H228 H 0.1188 -0.5187 0.1319 0.043 Uiso 1 1 calc R . .
C229 C 0.13968(13) -0.5981(4) 0.1361(3) 0.043(2) Uani 1 1 d . . .
H229 H 0.1421 -0.6063 0.1659 0.051 Uiso 1 1 calc R . .
C210 C 0.04047(14) -0.2541(4) 0.0362(2) 0.045(2) Uani 1 1 d . . .
H210 H 0.0543 -0.2373 0.0481 0.054 Uiso 1 1 calc R . .
C174 C 0.20039(12) -0.1841(4) 0.3282(2) 0.0379(18) Uani 1 1 d . . .
H174 H 0.1891 -0.2083 0.3090 0.045 Uiso 1 1 calc R . .
C218 C 0.0722(2) -0.2664(6) -0.1025(3) 0.071(3) Uani 1 1 d . . .
H218 H 0.0745 -0.2447 -0.1271 0.085 Uiso 1 1 calc R . .
C129 C 0.06404(13) -0.0216(4) -0.0477(2) 0.043(2) Uani 1 1 d . C .
H129 H 0.0619 -0.0018 -0.0755 0.051 Uiso 1 1 calc R . .
C127 C 0.07156(13) -0.1211(4) -0.0013(2) 0.045(2) Uani 1 1 d . C .
H127 H 0.0748 -0.1700 0.0030 0.054 Uiso 1 1 calc R . .
C30 C 0.09778(13) -0.2826(5) 0.4748(2) 0.047(2) Uani 1 1 d . . .
H30A H 0.1078 -0.2522 0.4950 0.070 Uiso 1 1 calc R . .
H30B H 0.0998 -0.3318 0.4846 0.070 Uiso 1 1 calc R . .
H30C H 0.0836 -0.2676 0.4733 0.070 Uiso 1 1 calc R . .
C194 C 0.20784(16) -0.2432(5) 0.0247(3) 0.058(3) Uani 1 1 d . . .
H194 H 0.2070 -0.2372 -0.0048 0.070 Uiso 1 1 calc R . .
N2S N -0.04730(16) -0.2015(5) 0.0414(3) 0.085(3) Uiso 1 1 d . . .
C240 C 0.03382(15) -0.4189(5) 0.1038(4) 0.064(3) Uani 1 1 d . . .
H240 H 0.0415 -0.3763 0.1047 0.076 Uiso 1 1 calc R . .
C206 C 0.21984(12) 0.0973(4) 0.2753(3) 0.0389(18) Uani 1 1 d . . .
H206 H 0.2206 0.1394 0.2916 0.047 Uiso 1 1 calc R . .
C212 C 0.00368(19) -0.2364(6) 0.0206(4) 0.075(3) Uani 1 1 d . . .
H212 H -0.0077 -0.2072 0.0216 0.090 Uiso 1 1 calc R . .
C191 C 0.21119(12) -0.2589(4) 0.1113(2) 0.0359(18) Uani 1 1 d . . .
C208 C 0.22380(12) 0.0378(4) 0.2133(2) 0.0387(18) Uani 1 1 d . . .
H208 H 0.2276 0.0390 0.1873 0.046 Uiso 1 1 calc R . .
C3S C -0.03671(17) -0.2332(6) 0.0701(3) 0.066(3) Uiso 1 1 d . . .
C50 C 0.05562(13) -0.5822(4) -0.0241(2) 0.0423(19) Uani 1 1 d . . .
H50A H 0.0543 -0.5670 -0.0535 0.063 Uiso 1 1 calc R . .
H50B H 0.0418 -0.5931 -0.0212 0.063 Uiso 1 1 calc R . .
H50C H 0.0644 -0.6246 -0.0175 0.063 Uiso 1 1 calc R . .
C36B C 0.0213(2) 0.0424(8) 0.0342(5) 0.034(3) Uiso 0.50 1 d P C 1
H36B H 0.0250 0.0631 0.0109 0.041 Uiso 0.50 1 calc PR C 1
C177 C 0.23336(15) -0.1136(6) 0.3836(3) 0.067(3) Uani 1 1 d . . .
H177 H 0.2447 -0.0897 0.4029 0.080 Uiso 1 1 calc R . .
C160 C 0.15866(14) -0.4051(5) 0.4162(3) 0.053(2) Uani 1 1 d . . .
H160 H 0.1514 -0.4132 0.4369 0.063 Uiso 1 1 calc R K .
C214 C 0.01673(15) -0.3451(5) 0.0012(3) 0.060(3) Uani 1 1 d . . .
H214 H 0.0143 -0.3910 -0.0113 0.073 Uiso 1 1 calc R . .
C193 C 0.19679(13) -0.2003(4) 0.0433(2) 0.044(2) Uani 1 1 d . . .
H193 H 0.1880 -0.1648 0.0269 0.053 Uiso 1 1 calc R . .
C239 C 0.04260(12) -0.4809(4) 0.0975(2) 0.0337(17) Uani 1 1 d . . .
C68A C 0.0640(2) -0.3821(8) 0.2654(5) 0.040(3) Uiso 0.60 1 d P D 1
H68A H 0.0758 -0.3729 0.2557 0.048 Uiso 0.50 1 calc PR D 1
C2B C 0.0591(2) 0.0035(6) 0.2196(4) 0.030(3) Uiso 0.65 1 d P C 1
H2B H 0.0729 -0.0131 0.2249 0.036 Uiso 0.50 1 calc PR C 1
C67A C 0.06501(19) -0.3731(7) 0.3091(4) 0.027(3) Uiso 0.60 1 d P D 1
C158 C 0.18424(16) -0.4416(6) 0.3814(3) 0.067(3) Uani 1 1 d . . .
H158 H 0.1943 -0.4746 0.3780 0.081 Uiso 1 1 calc R K .
C242 C 0.00229(15) -0.4748(6) 0.1056(4) 0.071(3) Uani 1 1 d . . .
H242 H -0.0117 -0.4722 0.1066 0.086 Uiso 1 1 calc R . .
C6B C 0.0324(2) 0.0872(8) 0.1862(5) 0.044(4) Uiso 0.65 1 d P C 1
H6B H 0.0282 0.1282 0.1690 0.053 Uiso 0.50 1 calc PR C 1
C195 C 0.22074(18) -0.2972(6) 0.0490(3) 0.075(3) Uani 1 1 d . . .
H195 H 0.2281 -0.3285 0.0357 0.090 Uiso 1 1 calc R . .
C156 C 0.16595(12) -0.3327(4) 0.3613(2) 0.0396(18) Uani 1 1 d . . .
H156 H 0.1636 -0.2909 0.3443 0.048 Uiso 1 1 calc R K .
C184 C 0.24232(12) -0.3222(4) 0.3300(2) 0.0390(18) Uani 1 1 d . . .
H184 H 0.2506 -0.2833 0.3435 0.047 Uiso 1 1 calc R . .
C241 C 0.01389(16) -0.4153(6) 0.1090(4) 0.074(3) Uani 1 1 d . . .
H241 H 0.0085 -0.3712 0.1149 0.089 Uiso 1 1 calc R . .
C32 C 0.09900(12) -0.1965(4) 0.4189(2) 0.0343(17) Uani 1 1 d . D .
H32A H 0.1123 -0.1730 0.4340 0.041 Uiso 1 1 calc R . .
H32B H 0.0881 -0.1763 0.4303 0.041 Uiso 1 1 calc R . .
C120 C 0.11474(11) 0.0701(4) 0.04748(19) 0.0259(15) Uani 1 1 d . . .
H120 H 0.1053 0.0342 0.0501 0.031 Uiso 1 1 calc R C .
C119 C 0.11899(11) 0.1248(4) 0.0764(2) 0.0288(16) Uani 1 1 d . C .
C114 C 0.14766(11) 0.1032(4) 0.1797(2) 0.0331(17) Uani 1 1 d . . .
H114 H 0.1453 0.0564 0.1687 0.040 Uiso 1 1 calc R C .
C113 C 0.13262(11) 0.1553(4) 0.1640(2) 0.0268(15) Uani 1 1 d . C .
C124 C 0.13269(12) 0.1787(4) 0.0716(2) 0.0374(18) Uani 1 1 d . . .
H124 H 0.1357 0.2175 0.0909 0.045 Uiso 1 1 calc R C .
C118 C 0.13670(12) 0.2246(4) 0.1793(2) 0.0367(18) Uani 1 1 d . . .
H118 H 0.1269 0.2610 0.1683 0.044 Uiso 1 1 calc R C .
C183 C 0.24531(13) -0.3883(5) 0.3490(3) 0.044(2) Uani 1 1 d . . .
H183 H 0.2559 -0.3947 0.3753 0.052 Uiso 1 1 calc R . .
C122 C 0.13759(12) 0.1184(4) 0.0097(2) 0.0356(18) Uani 1 1 d . . .
H122 H 0.1440 0.1160 -0.0129 0.043 Uiso 1 1 calc R C .
C222 C 0.13991(13) -0.3747(4) 0.0502(3) 0.0396(18) Uani 1 1 d . . .
H222 H 0.1394 -0.3677 0.0787 0.048 Uiso 1 1 calc R . .
C108 C 0.10557(13) 0.1573(4) 0.2363(2) 0.0381(19) Uani 1 1 d . . .
H108 H 0.1140 0.1265 0.2253 0.046 Uiso 1 1 calc R C .
C121 C 0.12406(11) 0.0661(4) 0.0143(2) 0.0298(16) Uani 1 1 d . C .
H121 H 0.1211 0.0274 -0.0051 0.036 Uiso 1 1 calc R . .
C109 C 0.11451(15) 0.1981(4) 0.2725(2) 0.049(2) Uani 1 1 d . C .
H109 H 0.1290 0.1950 0.2861 0.059 Uiso 1 1 calc R . .
C186 C 0.18767(12) -0.3922(4) 0.1529(2) 0.0358(17) Uani 1 1 d . . .
H186 H 0.1769 -0.3579 0.1452 0.043 Uiso 1 1 calc R . .
C20 C 0.05746(13) 0.2585(4) 0.0731(3) 0.0410(19) Uani 1 1 d . C .
H20A H 0.0604 0.2967 0.0943 0.061 Uiso 1 1 calc R . .
H20B H 0.0424 0.2506 0.0627 0.061 Uiso 1 1 calc R . .
H20C H 0.0627 0.2716 0.0490 0.061 Uiso 1 1 calc R . .
C117 C 0.15516(13) 0.2401(5) 0.2106(3) 0.046(2) Uani 1 1 d . C .
H117 H 0.1579 0.2870 0.2210 0.055 Uiso 1 1 calc R . .
C133 C 0.01032(12) -0.0370(5) 0.0939(3) 0.044(2) Uani 1 1 d . C .
H133 H 0.0072 -0.0730 0.1115 0.053 Uiso 1 1 calc R . .
C147 C 0.10863(14) 0.0332(4) 0.3965(2) 0.044(2) Uani 1 1 d . K .
H147 H 0.1121 0.0611 0.4219 0.053 Uiso 1 1 calc R . .
C132 C 0.03084(12) -0.0226(4) 0.0958(3) 0.045(2) Uani 1 1 d . . .
H132 H 0.0415 -0.0493 0.1150 0.054 Uiso 1 1 calc R C .
C123 C 0.14181(12) 0.1747(4) 0.0384(2) 0.0404(19) Uani 1 1 d . C .
H123 H 0.1511 0.2109 0.0353 0.048 Uiso 1 1 calc R . .
C238 C 0.08690(13) -0.6007(4) 0.1532(2) 0.0388(19) Uani 1 1 d . . .
H238 H 0.0848 -0.6307 0.1289 0.047 Uiso 1 1 calc R . .
C115 C 0.16594(13) 0.1189(5) 0.2109(3) 0.046(2) Uani 1 1 d . C .
H115 H 0.1760 0.0831 0.2216 0.055 Uiso 1 1 calc R . .
C200 C 0.18161(14) 0.0136(5) 0.0624(3) 0.048(2) Uani 1 1 d . . .
H200 H 0.1747 0.0359 0.0360 0.057 Uiso 1 1 calc R . .
C226 C 0.12595(14) -0.4274(4) -0.0195(3) 0.047(2) Uani 1 1 d . . .
H226 H 0.1159 -0.4564 -0.0385 0.056 Uiso 1 1 calc R . .
C112 C 0.07226(15) 0.2073(4) 0.2336(3) 0.048(2) Uani 1 1 d . . .
H112 H 0.0577 0.2102 0.2207 0.058 Uiso 1 1 calc R C .
C110 C 0.10238(19) 0.2431(4) 0.2888(3) 0.059(3) Uani 1 1 d . . .
H110 H 0.1086 0.2707 0.3136 0.070 Uiso 1 1 calc R C .
C116 C 0.16939(14) 0.1872(5) 0.2263(3) 0.055(2) Uani 1 1 d . . .
H116 H 0.1818 0.1978 0.2481 0.066 Uiso 1 1 calc R C .
C223 C 0.15554(14) -0.3431(5) 0.0365(3) 0.050(2) Uani 1 1 d . . .
H223 H 0.1657 -0.3143 0.0556 0.060 Uiso 1 1 calc R . .
C175 C 0.19800(13) -0.1540(5) 0.3648(3) 0.054(2) Uani 1 1 d . . .
H175 H 0.1850 -0.1577 0.3710 0.065 Uiso 1 1 calc R . .
C111 C 0.08166(19) 0.2477(5) 0.2692(3) 0.062(3) Uani 1 1 d . C .
H111 H 0.0734 0.2793 0.2802 0.074 Uiso 1 1 calc R . .
C225 C 0.14155(16) -0.3957(5) -0.0334(3) 0.058(2) Uani 1 1 d . . .
H225 H 0.1421 -0.4030 -0.0619 0.070 Uiso 1 1 calc R . .
C188 C 0.19841(16) -0.5120(5) 0.1615(3) 0.058(2) Uani 1 1 d . . .
H188 H 0.1951 -0.5610 0.1599 0.069 Uiso 1 1 calc R . .
C244 C 0.03085(15) -0.5418(5) 0.0967(4) 0.071(3) Uani 1 1 d . . .
H244 H 0.0368 -0.5863 0.0933 0.086 Uiso 1 1 calc R . .
C176 C 0.21422(16) -0.1185(6) 0.3926(3) 0.076(4) Uani 1 1 d . . .
H176 H 0.2125 -0.0973 0.4178 0.092 Uiso 1 1 calc R . .
C189 C 0.21891(17) -0.4917(5) 0.1742(3) 0.065(3) Uani 1 1 d . . .
H189 H 0.2296 -0.5263 0.1816 0.078 Uiso 1 1 calc R . .
C159 C 0.17335(17) -0.4541(5) 0.4113(3) 0.072(3) Uani 1 1 d . K .
H159 H 0.1759 -0.4959 0.4283 0.086 Uiso 1 1 calc R . .
C224 C 0.15626(15) -0.3537(5) -0.0056(3) 0.060(3) Uani 1 1 d . . .
H224 H 0.1669 -0.3319 -0.0151 0.071 Uiso 1 1 calc R . .
C220 C 0.04921(18) -0.3217(7) -0.0680(3) 0.081(4) Uani 1 1 d . . .
H220 H 0.0356 -0.3381 -0.0694 0.097 Uiso 1 1 calc R . .
C243 C 0.01110(17) -0.5402(6) 0.1007(4) 0.086(4) Uani 1 1 d . . .
H243 H 0.0035 -0.5827 0.1001 0.103 Uiso 1 1 calc R . .
C134 C -0.00497(15) -0.0001(7) 0.0675(4) 0.091(4) Uani 1 1 d . . .
H134 H -0.0182 0.0075 0.0722 0.110 Uiso 1 1 calc R C 1
C3B C 0.0457(2) -0.0307(7) 0.2378(4) 0.042(3) Uiso 0.65 1 d P C 1
H3B H 0.0502 -0.0699 0.2564 0.051 Uiso 0.50 1 calc PR C 1
C219 C 0.0527(2) -0.2889(7) -0.1035(3) 0.088(4) Uani 1 1 d . . .
H219 H 0.0414 -0.2819 -0.1286 0.106 Uiso 1 1 calc R . .
C187 C 0.18262(15) -0.4630(5) 0.1509(3) 0.052(2) Uani 1 1 d . . .
H187 H 0.1685 -0.4777 0.1424 0.063 Uiso 1 1 calc R . .
C4B C 0.0248(3) -0.0058(8) 0.2277(5) 0.056(4) Uiso 0.65 1 d P C 1
H4B H 0.0151 -0.0313 0.2383 0.068 Uiso 0.50 1 calc PR C 1
C72A C 0.0478(2) -0.3912(8) 0.3244(4) 0.045(3) Uiso 0.60 1 d P D 1
H72A H 0.0486 -0.3874 0.3540 0.054 Uiso 0.50 1 calc PR D 1
C5B C 0.0181(3) 0.0534(12) 0.2036(6) 0.066(5) Uiso 0.65 1 d P C 1
H5B H 0.0043 0.0708 0.1988 0.079 Uiso 0.50 1 calc PR C 1
C35B C 0.0007(2) 0.0274(8) 0.0304(5) 0.037(4) Uiso 0.50 1 d P C 1
H35B H -0.0096 0.0350 0.0040 0.045 Uiso 0.50 1 calc PR C 1
C70A C 0.0282(3) -0.4228(9) 0.2513(5) 0.065(4) Uiso 0.60 1 d P D 1
H70A H 0.0158 -0.4401 0.2315 0.078 Uiso 0.50 1 calc PR D 1
C69A C 0.0455(2) -0.4048(8) 0.2370(5) 0.051(4) Uiso 0.60 1 d P D 1
H69A H 0.0444 -0.4082 0.2073 0.062 Uiso 0.50 1 calc PR D 1
C71A C 0.0294(3) -0.4152(9) 0.2942(5) 0.062(4) Uiso 0.60 1 d P D 1
H71A H 0.0176 -0.4263 0.3035 0.074 Uiso 0.50 1 calc PR D 1
N1S N 0.0134(3) 0.2797(10) 0.1312(6) 0.181(7) Uiso 1 1 d D . .
C1S C 0.0027(4) 0.2410(12) 0.1082(7) 0.194(10) Uiso 1 1 d D . .
C2S C -0.0122(4) 0.1877(12) 0.0840(7) 0.226(11) Uiso 1 1 d D . .
H2S1 H -0.0084 0.1410 0.0970 0.339 Uiso 1 1 calc R . .
H2S2 H -0.0118 0.1867 0.0542 0.339 Uiso 1 1 calc R . .
H2S3 H -0.0263 0.2001 0.0848 0.339 Uiso 1 1 calc R . .
O5S O 0.23767(11) -0.4125(4) -0.1038(2) 0.082(2) Uiso 1 1 d D E .
N4S N 0.29136(17) -0.2091(6) 0.3494(3) 0.094(3) Uiso 1 1 d . . .
C27S C 0.2389(2) -0.4553(4) -0.0670(3) 0.098(4) Uiso 1 1 d D . .
C30S C 0.24184(19) -0.3411(4) -0.0896(3) 0.099(4) Uiso 1 1 d D . .
C7S C 0.3000(2) -0.2636(8) 0.3592(4) 0.097(4) Uiso 1 1 d . . .
C29S C 0.2378(2) -0.3414(6) -0.0458(3) 0.128(5) Uiso 1 1 d D E .
N3S N 0.1347(3) 0.2497(10) 0.3884(6) 0.179(7) Uiso 1 1 d . . .
C5S C 0.1464(3) 0.2031(11) 0.4060(6) 0.141(6) Uiso 1 1 d . . .
C28B C 0.2490(3) -0.4100(7) -0.0275(2) 0.095(8) Uiso 0.50 1 d PD E 1
C6S C 0.1597(2) 0.1457(8) 0.4215(5) 0.109(5) Uiso 1 1 d . . .
H6S1 H 0.1571 0.1083 0.3998 0.163 Uiso 1 1 calc R . .
H6S2 H 0.1572 0.1274 0.4477 0.163 Uiso 1 1 calc R . .
H6S3 H 0.1742 0.1614 0.4279 0.163 Uiso 1 1 calc R . .
C8S C 0.3074(2) -0.3286(8) 0.3739(5) 0.111(5) Uiso 1 1 d . . .
H8S1 H 0.3059 -0.3356 0.4028 0.166 Uiso 1 1 calc R . .
H8S2 H 0.3221 -0.3320 0.3750 0.166 Uiso 1 1 calc R . .
H8S3 H 0.2995 -0.3651 0.3547 0.166 Uiso 1 1 calc R . .
O3S O 0.2211(2) -0.5139(10) 0.0427(6) 0.128(7) Uiso 0.50 1 d PD F 1
C20S C 0.1954(3) -0.6023(8) 0.0380(9) 0.137(12) Uiso 0.50 1 d PD F 1
H20D H 0.1868 -0.6385 0.0188 0.164 Uiso 0.50 1 calc PR F 1
H20E H 0.1986 -0.6180 0.0682 0.164 Uiso 0.50 1 calc PR F 1
C22S C 0.2036(3) -0.4821(8) 0.0516(6) 0.080(6) Uiso 0.50 1 d PD F 1
H22C H 0.2013 -0.4338 0.0393 0.096 Uiso 0.50 1 calc PR F 1
H22D H 0.2057 -0.4790 0.0829 0.096 Uiso 0.50 1 calc PR F 1
C21S C 0.1854(2) -0.5296(11) 0.0310(7) 0.097(8) Uiso 0.50 1 d PD F 1
H21A H 0.1796 -0.5189 0.0000 0.116 Uiso 0.50 1 calc PR F 1
H21B H 0.1743 -0.5251 0.0452 0.116 Uiso 0.50 1 calc PR F 1
C19S C 0.2148(3) -0.5825(10) 0.0251(8) 0.138(12) Uiso 0.50 1 d PD F 1
H19A H 0.2261 -0.6174 0.0368 0.165 Uiso 0.50 1 calc PR F 1
H19B H 0.2118 -0.5816 -0.0065 0.165 Uiso 0.50 1 calc PR F 1
C61A C 0.1014(3) -0.4406(7) 0.3550(4) 0.029(3) Uiso 0.60 1 d P D 1
C66A C 0.0901(2) -0.4909(7) 0.3737(4) 0.036(3) Uiso 0.60 1 d P D 1
H66A H 0.0788 -0.4754 0.3837 0.043 Uiso 0.50 1 calc PR D 1
C65A C 0.0957(3) -0.5609(8) 0.3769(5) 0.041(3) Uiso 0.60 1 d P D 1
H65A H 0.0879 -0.5941 0.3879 0.050 Uiso 0.50 1 calc PR D 1
C64A C 0.1130(3) -0.5837(8) 0.3639(4) 0.045(3) Uiso 0.60 1 d P D 1
H64A H 0.1172 -0.6319 0.3669 0.054 Uiso 0.50 1 calc PR D 1
C63A C 0.1240(3) -0.5334(8) 0.3465(5) 0.046(4) Uiso 0.60 1 d P D 1
H63A H 0.1355 -0.5487 0.3374 0.055 Uiso 0.50 1 calc PR D 1
C62A C 0.1185(3) -0.4632(8) 0.3425(5) 0.041(4) Uiso 0.60 1 d P D 1
H62A H 0.1263 -0.4304 0.3312 0.049 Uiso 0.50 1 calc PR D 1
N6S N 0.0403(3) -0.4617(10) -0.1190(6) 0.082(5) Uiso 0.50 1 d PD G 1
C35A C 0.0000(3) 0.0721(9) 0.0564(5) 0.047(4) Uiso 0.50 1 d P C 2
H35A H -0.0101 0.1087 0.0500 0.056 Uiso 0.50 1 calc PR C 2
C36A C 0.0205(3) 0.0835(9) 0.0556(5) 0.043(4) Uiso 0.50 1 d P C 2
H36A H 0.0243 0.1268 0.0450 0.052 Uiso 0.50 1 calc PR C 2
N5S N 0.2238(8) -0.067(3) -0.0712(18) 0.59(4) Uiso 1 1 d D H 1
C11S C 0.0406(5) -0.4358(15) -0.1504(7) 0.108(9) Uiso 0.50 1 d PD G 1
C9S C 0.2228(4) -0.1084(19) -0.0977(12) 0.267(14) Uiso 1 1 d D H 1
C10S C 0.2175(5) -0.1706(17) -0.1263(10) 0.271(15) Uiso 1 1 d D H 1
H10A H 0.2248 -0.2124 -0.1113 0.407 Uiso 1 1 calc R H 1
H10B H 0.2218 -0.1620 -0.1522 0.407 Uiso 1 1 calc R H 1
H10C H 0.2025 -0.1789 -0.1342 0.407 Uiso 1 1 calc R H 1
C14S C 0.2251(2) -0.2960(8) 0.4377(5) 0.116(5) Uiso 1 1 d D . .
C3SA C 0.2439(4) -0.3373(16) 0.4588(10) 0.118(10) Uiso 0.50 1 d PD I 1
N7SA N 0.2588(3) -0.3665(11) 0.4751(6) 0.095(6) Uiso 0.50 1 d PD I 1
C61B C 0.0937(4) -0.4304(10) 0.3578(6) 0.029(5) Uiso 0.40 1 d P D 2
C66B C 0.0794(3) -0.4774(10) 0.3695(6) 0.032(4) Uiso 0.40 1 d P D 2
H66B H 0.0670 -0.4593 0.3741 0.038 Uiso 0.50 1 calc PR D 2
C65B C 0.0838(4) -0.5502(12) 0.3741(7) 0.045(5) Uiso 0.40 1 d P D 2
H65B H 0.0749 -0.5815 0.3833 0.055 Uiso 0.50 1 calc PR D 2
C64B C 0.1019(3) -0.5754(10) 0.3647(5) 0.023(4) Uiso 0.40 1 d P D 2
H64B H 0.1050 -0.6244 0.3688 0.028 Uiso 0.50 1 calc PR D 2
C63B C 0.1149(4) -0.5340(12) 0.3503(7) 0.040(5) Uiso 0.40 1 d P D 2
H63B H 0.1264 -0.5541 0.3429 0.048 Uiso 0.50 1 calc PR D 2
C62B C 0.1111(4) -0.4592(10) 0.3462(6) 0.027(5) Uiso 0.40 1 d P D 2
H62B H 0.1200 -0.4292 0.3360 0.033 Uiso 0.50 1 calc PR D 2
C3SB C 0.2479(2) -0.2928(15) 0.4485(10) 0.111(10) Uiso 0.50 1 d PD I 2
N7SB N 0.2655(2) -0.3001(17) 0.4575(10) 0.159(12) Uiso 0.50 1 d PD I 2
Cl1A Cl 0.12159(18) -0.2166(4) 0.1964(4) 0.29(3) Uani 0.20 1 d PD A 2
C12S C 0.0426(5) -0.4097(17) -0.1917(7) 0.131(11) Uiso 0.50 1 d PD G 1
H12A H 0.0478 -0.3610 -0.1882 0.197 Uiso 0.50 1 calc PR G 1
H12B H 0.0289 -0.4107 -0.2132 0.197 Uiso 0.50 1 calc PR G 1
H12C H 0.0523 -0.4399 -0.2011 0.197 Uiso 0.50 1 calc PR G 1
C1A C 0.0476(4) 0.0761(13) 0.1812(8) 0.028(6) Uiso 0.35 1 d P C 2
C6A C 0.0278(4) 0.1034(15) 0.1710(9) 0.041(6) Uiso 0.35 1 d P C 2
H6A H 0.0253 0.1446 0.1536 0.049 Uiso 0.50 1 calc PR C 2
C5A C 0.0118(5) 0.0785(16) 0.1829(9) 0.059(7) Uiso 0.35 1 d P C 2
H5A H -0.0015 0.1007 0.1755 0.071 Uiso 0.50 1 calc PR C 2
C4A C 0.0161(4) 0.0193(16) 0.2064(8) 0.044(6) Uiso 0.35 1 d P C 2
H4A H 0.0048 -0.0003 0.2147 0.053 Uiso 0.50 1 calc PR C 2
C3A C 0.0352(5) -0.0186(18) 0.2206(10) 0.065(8) Uiso 0.35 1 d P C 2
H3A H 0.0371 -0.0612 0.2368 0.078 Uiso 0.50 1 calc PR C 2
C2A C 0.0512(4) 0.0165(13) 0.2071(7) 0.030(5) Uiso 0.35 1 d P C 2
H2A H 0.0649 -0.0020 0.2164 0.036 Uiso 0.50 1 calc PR C 2
C5SB C 0.0430(4) -0.1414(11) -0.1901(7) 0.078(6) Uiso 0.50 1 d PD J 1
C67B C 0.0598(4) -0.3456(14) 0.3144(8) 0.053(6) Uiso 0.40 1 d P D 2
C72B C 0.0424(4) -0.3365(14) 0.3268(9) 0.066(7) Uiso 0.40 1 d P D 2
H72B H 0.0434 -0.3293 0.3561 0.080 Uiso 0.50 1 calc PR D 2
C71B C 0.0232(5) -0.3376(17) 0.2962(10) 0.089(9) Uiso 0.40 1 d P D 2
H71B H 0.0107 -0.3333 0.3044 0.107 Uiso 0.50 1 calc PR D 2
C70B C 0.0223(6) -0.3450(18) 0.2546(11) 0.097(10) Uiso 0.40 1 d P D 2
H70B H 0.0091 -0.3404 0.2340 0.116 Uiso 0.50 1 calc PR D 2
C69B C 0.0379(4) -0.3575(15) 0.2404(9) 0.070(7) Uiso 0.40 1 d P D 2
H69B H 0.0360 -0.3651 0.2107 0.084 Uiso 0.50 1 calc PR D 2
C68B C 0.0586(4) -0.3600(14) 0.2708(8) 0.054(7) Uiso 0.40 1 d P D 2
H68B H 0.0706 -0.3707 0.2621 0.065 Uiso 0.50 1 calc PR D 2
C5SA C 0.0378(5) -0.1077(17) -0.1636(12) 0.153(14) Uiso 0.50 1 d PD J 2
N8SB N 0.0339(3) -0.1918(11) -0.2020(7) 0.107(7) Uiso 0.50 1 d PD J 1
N8SA N 0.0245(5) -0.141(2) -0.1586(14) 0.232(19) Uiso 0.50 1 d PD J 2
C16S C 0.0553(4) -0.0768(11) -0.1762(8) 0.209(10) Uiso 1 1 d D . .
Zn1A Zn 0.13442(10) -0.3245(3) 0.2172(2) 0.0717(17) Uani 0.20 1 d PD A 2
C37A C 0.0637(3) -0.1689(9) 0.3421(5) 0.022(5) Uiso 0.60 1 d P K 1
C42A C 0.05426(19) -0.1171(7) 0.3635(4) 0.026(3) Uiso 0.60 1 d P K 1
H42C H 0.0628 -0.0914 0.3872 0.031 Uiso 0.50 1 calc PR K 1
C41A C 0.0335(2) -0.1046(7) 0.3504(4) 0.030(3) Uiso 0.60 1 d P K 1
H41A H 0.0273 -0.0718 0.3651 0.036 Uiso 0.50 1 calc PR K 1
C40A C 0.0208(2) -0.1437(8) 0.3125(5) 0.030(4) Uiso 0.60 1 d P K 1
H40D H 0.0062 -0.1362 0.3025 0.036 Uiso 0.50 1 calc PR K 1
C39A C 0.03019(18) -0.1913(7) 0.2915(4) 0.025(3) Uiso 0.60 1 d P K 1
H39A H 0.0220 -0.2151 0.2667 0.030 Uiso 0.50 1 calc PR K 1
C38A C 0.05154(17) -0.2048(7) 0.3061(3) 0.022(2) Uiso 0.60 1 d P K 1
H38A H 0.0577 -0.2382 0.2917 0.026 Uiso 0.50 1 calc PR K 1
C37B C 0.0643(4) -0.1564(15) 0.3492(9) 0.035(9) Uiso 0.40 1 d P K 2
C42B C 0.0547(5) -0.1382(18) 0.3765(12) 0.084(10) Uiso 0.40 1 d P K 2
H42D H 0.0623 -0.1284 0.4053 0.101 Uiso 0.50 1 calc PR K 2
C41B C 0.0327(7) -0.133(2) 0.3634(14) 0.116(14) Uiso 0.40 1 d P K 2
H41B H 0.0258 -0.1296 0.3849 0.140 Uiso 0.50 1 calc PR K 2
C40B C 0.0223(5) -0.1326(15) 0.3262(10) 0.054(8) Uiso 0.40 1 d P K 2
H40E H 0.0085 -0.1139 0.3188 0.064 Uiso 0.50 1 calc PR K 2
C39B C 0.0297(4) -0.1576(13) 0.2965(8) 0.045(5) Uiso 0.40 1 d P K 2
H39B H 0.0213 -0.1657 0.2680 0.054 Uiso 0.50 1 calc PR K 2
C38B C 0.0517(4) -0.1720(15) 0.3107(8) 0.056(7) Uiso 0.40 1 d P K 2
H38B H 0.0577 -0.1944 0.2909 0.067 Uiso 0.50 1 calc PR K 2
C25S C 0.1900(4) -0.2780(12) -0.1130(8) 0.148(13) Uiso 0.50 1 d PD . .
H25A H 0.2051 -0.2854 -0.1076 0.178 Uiso 0.50 1 calc PR . .
H25B H 0.1875 -0.2427 -0.0925 0.178 Uiso 0.50 1 calc PR . .
O2S O 0.2140(7) -0.064(2) -0.0332(14) 0.130(14) Uiso 0.25 1 d PD L 2
O4S O 0.1788(5) -0.3213(17) -0.1824(6) 0.262(18) Uiso 0.50 1 d PD . .
C18S C 0.2075(11) -0.096(4) -0.0748(17) 0.13(2) Uiso 0.25 1 d PD L 2
H18A H 0.2198 -0.1116 -0.0829 0.197 Uiso 0.25 1 calc PR L 2
H18B H 0.1998 -0.0614 -0.0957 0.197 Uiso 0.25 1 calc PR L 2
H18C H 0.1986 -0.1368 -0.0741 0.197 Uiso 0.25 1 calc PR L 2
C26S C 0.1795(5) -0.2566(12) -0.1595(9) 0.175(16) Uiso 0.50 1 d PD . .
H26A H 0.1653 -0.2379 -0.1629 0.210 Uiso 0.50 1 calc PR . .
H26B H 0.1878 -0.2204 -0.1692 0.210 Uiso 0.50 1 calc PR . .
C24S C 0.1786(4) -0.3473(13) -0.1111(7) 0.116(10) Uiso 0.50 1 d PD . .
H24C H 0.1638 -0.3401 -0.1125 0.139 Uiso 0.50 1 calc PR . .
H24D H 0.1856 -0.3761 -0.0856 0.139 Uiso 0.50 1 calc PR . .
C23S C 0.1814(4) -0.3780(11) -0.1526(8) 0.132(12) Uiso 0.50 1 d PD . .
H23C H 0.1954 -0.3990 -0.1472 0.159 Uiso 0.50 1 calc PR . .
H23D H 0.1709 -0.4153 -0.1639 0.159 Uiso 0.50 1 calc PR . .
C28A C 0.2232(6) -0.3922(11) -0.0463(9) 0.155(14) Uiso 0.50 1 d PD E 2
C32S C 0.0157(5) -0.439(2) -0.2939(9) 0.13(2) Uiso 0.25 1 d PD M 2
O6S O 0.0468(4) -0.425(2) -0.2366(12) 0.18(2) Uiso 0.25 1 d PD M 2
C34S C 0.0308(6) -0.452(2) -0.2202(9) 0.102(17) Uiso 0.25 1 d PD M 2
O1I O 0.1170(5) -0.2310(18) 0.1640(6) 0.049(8) Uiso 0.20 1 d PD N 3
C1I C 0.1213(4) -0.2271(15) 0.2096(6) 0.016(6) Uiso 0.20 1 d PD N 3
H1I1 H 0.1364 -0.2302 0.2229 0.023 Uiso 1 1 calc R N 3
H1I2 H 0.1144 -0.2663 0.2197 0.023 Uiso 1 1 calc R N 3
H1I3 H 0.1162 -0.1820 0.2174 0.023 Uiso 1 1 calc R N 3
C31S C 0.0376(5) -0.407(2) -0.2807(12) 0.084(14) Uiso 0.25 1 d PD . .
C33S C 0.0110(4) -0.423(2) -0.2517(12) 0.086(14) Uiso 0.25 1 d PD . .

loop_
_atom_site_aniso_label
_atom_site_aniso_U_11
_atom_site_aniso_U_22
_atom_site_aniso_U_33
_atom_site_aniso_U_23
_atom_site_aniso_U_13
_atom_site_aniso_U_12
Re1 0.02752(15) 0.02102(14) 0.01957(13) 0.00011(10) 0.00919(11) -0.00171(11)
Re3 0.02711(15) 0.02541(15) 0.02385(14) 0.00236(11) 0.01021(11) 0.00265(12)
Re4 0.03707(17) 0.01910(15) 0.02448(14) 0.00013(11) 0.00499(12) 0.00314(12)
Re2 0.03041(16) 0.02705(16) 0.02238(14) 0.00287(11) 0.00604(11) -0.00380(12)
Zn3 0.0281(4) 0.0228(4) 0.0247(4) 0.0012(3) 0.0072(3) -0.0013(3)
Zn2 0.0387(5) 0.0257(4) 0.0247(4) 0.0009(3) 0.0103(3) 0.0040(4)
Zn4 0.0293(4) 0.0291(4) 0.0221(4) -0.0017(3) 0.0095(3) -0.0024(3)
Zn1 0.0287(5) 0.0229(5) 0.0247(5) 0.0036(4) 0.0055(4) -0.0005(4)
P9 0.0288(10) 0.0275(10) 0.0264(9) 0.0031(7) 0.0111(7) 0.0017(8)
P7 0.0261(10) 0.0314(10) 0.0272(9) 0.0037(7) 0.0118(7) 0.0032(8)
P4 0.0284(10) 0.0323(10) 0.0274(9) 0.0077(8) 0.0106(8) -0.0021(8)
P1 0.0375(11) 0.0288(10) 0.0292(9) -0.0047(8) 0.0183(8) -0.0043(8)
P2 0.0299(10) 0.0193(9) 0.0217(8) 0.0014(7) 0.0099(7) -0.0001(7)
P3 0.0286(10) 0.0226(9) 0.0223(8) 0.0004(7) 0.0078(7) -0.0002(7)
P8 0.0352(11) 0.0303(10) 0.0293(9) -0.0002(8) 0.0126(8) 0.0055(8)
P12 0.0364(11) 0.0226(10) 0.0273(9) -0.0022(7) 0.0016(8) 0.0003(8)
P5 0.0302(10) 0.0324(10) 0.0235(9) 0.0009(7) 0.0074(7) 0.0009(8)
P11 0.0398(11) 0.0200(9) 0.0293(9) -0.0015(7) 0.0058(8) 0.0044(8)
P10 0.0438(12) 0.0264(10) 0.0282(9) 0.0015(8) 0.0043(8) 0.0091(9)
Cl4 0.0454(12) 0.0494(12) 0.0367(10) -0.0156(9) 0.0127(9) -0.0129(9)
P6 0.0495(13) 0.0417(13) 0.0321(10) 0.0105(9) 0.0017(9) -0.0190(10)
Cl2 0.0744(15) 0.0465(12) 0.0323(10) 0.0060(9) 0.0248(10) 0.0073(11)
Cl1 0.0502(15) 0.0274(12) 0.0469(13) 0.0084(10) 0.0090(11) 0.0085(11)
Cl3 0.0288(11) 0.0725(16) 0.0689(14) -0.0083(12) 0.0169(10) -0.0061(10)
C145 0.071(6) 0.048(5) 0.031(4) 0.006(4) 0.019(4) -0.007(5)
C8 0.020(4) 0.036(4) 0.027(3) 0.007(3) 0.007(3) -0.001(3)
C1 0.034(4) 0.022(4) 0.023(3) 0.002(3) 0.005(3) -0.008(3)
N3 0.033(3) 0.033(3) 0.024(3) -0.001(3) 0.011(3) -0.002(3)
C12 0.041(4) 0.022(4) 0.025(3) 0.001(3) 0.006(3) 0.007(3)
C5 0.033(4) 0.029(4) 0.025(4) -0.003(3) 0.010(3) -0.005(3)
C7 0.058(5) 0.013(3) 0.050(5) 0.002(3) 0.045(4) 0.002(3)
C3 0.031(4) 0.027(4) 0.025(4) -0.005(3) 0.014(3) -0.007(3)
N2 0.038(4) 0.026(3) 0.033(3) 0.005(3) 0.003(3) -0.002(3)
C10 0.042(5) 0.020(4) 0.029(4) -0.001(3) 0.005(3) 0.000(3)
C6 0.032(4) 0.029(4) 0.021(3) -0.001(3) 0.008(3) 0.000(3)
C144 0.044(5) 0.027(4) 0.031(4) 0.008(3) 0.013(3) 0.006(3)
C4 0.031(4) 0.031(4) 0.035(4) 0.004(3) 0.006(3) -0.005(3)
C11 0.033(4) 0.026(4) 0.024(3) 0.005(3) 0.000(3) -0.004(3)
N1 0.037(4) 0.027(3) 0.031(3) -0.004(3) 0.011(3) 0.005(3)
C2 0.030(4) 0.030(4) 0.023(3) 0.001(3) 0.005(3) 0.000(3)
C42 0.029(4) 0.040(4) 0.031(4) 0.007(3) 0.011(3) 0.000(3)
N11 0.048(4) 0.030(3) 0.031(3) -0.004(3) 0.012(3) 0.000(3)
N6 0.038(4) 0.033(4) 0.029(3) 0.002(3) 0.014(3) -0.002(3)
C179 0.031(4) 0.035(4) 0.030(4) 0.009(3) 0.012(3) 0.008(3)
C143 0.025(4) 0.028(4) 0.030(4) 0.003(3) 0.009(3) 0.000(3)
N5 0.039(4) 0.033(4) 0.030(3) 0.001(3) 0.012(3) -0.005(3)
C197 0.029(4) 0.033(4) 0.025(3) 0.001(3) 0.010(3) -0.004(3)
C9 0.028(4) 0.035(4) 0.027(4) 0.004(3) 0.004(3) 0.005(3)
C24 0.036(4) 0.021(4) 0.031(4) 0.003(3) 0.009(3) 0.004(3)
C52 0.042(5) 0.031(4) 0.027(4) -0.007(3) 0.000(3) 0.007(3)
C203 0.018(4) 0.038(4) 0.035(4) -0.001(3) 0.005(3) 0.001(3)
C148 0.040(5) 0.041(5) 0.027(4) 0.001(3) 0.012(3) -0.002(4)
N10 0.039(4) 0.029(4) 0.038(4) -0.002(3) 0.003(3) -0.002(3)
C43 0.033(4) 0.033(4) 0.034(4) 0.004(3) 0.015(3) 0.012(3)
C154 0.036(4) 0.054(5) 0.027(4) -0.003(4) 0.008(3) 0.009(4)
N8 0.032(3) 0.032(3) 0.029(3) -0.002(3) 0.014(3) 0.000(3)
C125 0.030(4) 0.027(4) 0.023(3) -0.004(3) 0.002(3) -0.001(3)
C215 0.059(6) 0.037(5) 0.032(4) 0.008(3) 0.008(4) 0.014(4)
C53 0.044(5) 0.026(4) 0.027(4) -0.005(3) 0.004(3) 0.010(3)
C173 0.031(4) 0.039(4) 0.022(3) 0.002(3) 0.009(3) 0.002(3)
C204 0.029(4) 0.033(4) 0.033(4) 0.000(3) 0.010(3) -0.001(3)
C149 0.027(4) 0.041(4) 0.024(3) -0.007(3) 0.015(3) -0.005(3)
C199 0.040(5) 0.041(5) 0.038(4) 0.010(4) 0.010(4) 0.005(4)
C217 0.100(8) 0.032(5) 0.045(5) -0.001(4) 0.034(5) 0.014(5)
C31 0.032(4) 0.036(4) 0.029(4) 0.010(3) 0.009(3) -0.003(3)
C40 0.030(4) 0.040(5) 0.047(4) 0.004(4) 0.018(4) 0.005(3)
C131 0.023(4) 0.043(5) 0.032(4) 0.001(3) 0.006(3) -0.004(3)
C233 0.031(4) 0.021(4) 0.034(4) 0.005(3) 0.007(3) -0.004(3)
C22 0.032(4) 0.041(5) 0.034(4) -0.008(3) 0.011(3) 0.010(3)
C23 0.038(4) 0.027(4) 0.027(4) -0.003(3) 0.006(3) 0.000(3)
N9 0.034(4) 0.037(4) 0.036(3) 0.009(3) 0.010(3) -0.001(3)
C54 0.041(4) 0.027(4) 0.031(4) -0.008(3) 0.004(3) 0.003(3)
C221 0.046(5) 0.035(4) 0.036(4) 0.003(3) 0.012(4) 0.008(4)
C192 0.039(4) 0.038(4) 0.034(4) -0.002(3) 0.014(3) -0.003(4)
C107 0.058(5) 0.020(4) 0.026(3) -0.003(3) 0.018(4) -0.008(3)
C227 0.036(4) 0.016(4) 0.045(4) 0.001(3) 0.007(3) 0.003(3)
C130 0.041(4) 0.028(4) 0.027(4) -0.004(3) 0.007(3) 0.001(3)
C126 0.039(4) 0.034(4) 0.026(4) 0.000(3) 0.002(3) -0.001(3)
C205 0.027(4) 0.049(5) 0.037(4) -0.007(4) 0.013(3) -0.007(4)
C150 0.037(4) 0.046(5) 0.021(3) -0.007(3) 0.018(3) -0.007(4)
C198 0.038(4) 0.029(4) 0.032(4) 0.002(3) 0.019(3) -0.001(3)
C41 0.034(4) 0.030(4) 0.030(4) 0.005(3) 0.015(3) 0.004(3)
N12 0.041(4) 0.030(4) 0.026(3) 0.002(3) 0.005(3) 0.006(3)
C155 0.036(4) 0.036(4) 0.031(4) 0.000(3) 0.003(3) 0.005(3)
C34 0.045(5) 0.046(5) 0.037(4) 0.019(4) 0.012(4) -0.003(4)
C33 0.038(4) 0.037(4) 0.029(4) 0.011(3) 0.009(3) 0.000(3)
C236 0.050(5) 0.041(5) 0.030(4) 0.008(3) -0.001(4) 0.001(4)
C216 0.073(6) 0.023(4) 0.035(4) -0.001(3) 0.019(4) 0.010(4)
C232 0.058(5) 0.023(4) 0.043(4) -0.002(3) 0.016(4) 0.003(4)
C44 0.034(4) 0.036(4) 0.031(4) 0.002(3) 0.018(3) 0.004(3)
C209 0.045(5) 0.035(4) 0.036(4) 0.009(3) 0.010(4) 0.015(4)
C231 0.051(5) 0.026(4) 0.068(6) 0.001(4) 0.017(4) 0.013(4)
C237 0.061(6) 0.026(4) 0.039(4) 0.003(3) 0.005(4) 0.005(4)
C207 0.045(5) 0.035(5) 0.045(5) -0.002(4) 0.011(4) -0.018(4)
C151 0.046(5) 0.047(5) 0.033(4) -0.015(4) 0.026(4) -0.017(4)
C202 0.038(4) 0.035(4) 0.041(4) 0.001(3) 0.018(4) -0.001(3)
C196 0.092(8) 0.068(7) 0.038(5) 0.011(4) 0.026(5) 0.036(6)
C180 0.039(5) 0.043(5) 0.035(4) 0.007(4) 0.012(3) 0.011(4)
C51 0.036(4) 0.032(4) 0.029(4) -0.006(3) -0.001(3) 0.008(3)
C182 0.047(5) 0.042(5) 0.044(4) 0.020(4) 0.028(4) 0.021(4)
C146 0.081(7) 0.036(5) 0.052(5) 0.006(4) 0.028(5) -0.013(5)
C21 0.039(4) 0.019(4) 0.033(4) -0.005(3) 0.007(3) 0.004(3)
C152 0.037(5) 0.068(6) 0.032(4) -0.018(4) 0.018(4) -0.015(4)
C153 0.029(4) 0.088(7) 0.026(4) -0.018(4) 0.007(3) -0.002(5)
C230 0.043(5) 0.026(4) 0.062(6) 0.006(4) 0.005(4) 0.000(4)
C211 0.106(9) 0.053(6) 0.056(6) 0.015(5) 0.038(6) 0.041(6)
C178 0.034(4) 0.066(6) 0.033(4) -0.007(4) 0.017(3) -0.010(4)
C235 0.063(6) 0.030(4) 0.034(4) -0.005(3) 0.013(4) -0.004(4)
C181 0.049(5) 0.037(5) 0.046(5) 0.004(4) 0.021(4) 0.008(4)
C128 0.050(5) 0.051(6) 0.037(4) -0.015(4) 0.009(4) 0.006(4)
C201 0.055(5) 0.047(5) 0.033(4) 0.010(4) 0.020(4) -0.002(4)
C234 0.044(5) 0.028(4) 0.037(4) 0.000(3) 0.004(3) 0.005(3)
C190 0.047(5) 0.043(5) 0.065(6) -0.009(4) 0.011(4) 0.004(4)
C213 0.056(6) 0.053(7) 0.116(9) 0.037(6) 0.026(6) 0.026(5)
C157 0.047(5) 0.059(6) 0.056(5) -0.001(5) 0.013(4) 0.013(5)
C185 0.044(5) 0.024(4) 0.036(4) 0.004(3) 0.014(3) 0.007(3)
C228 0.041(5) 0.023(4) 0.039(4) 0.001(3) 0.005(3) 0.000(3)
C229 0.051(5) 0.028(4) 0.042(4) 0.003(3) 0.002(4) -0.004(4)
C210 0.062(6) 0.037(5) 0.033(4) 0.009(3) 0.009(4) 0.018(4)
C174 0.036(4) 0.046(5) 0.032(4) 0.002(3) 0.012(3) 0.000(4)
C218 0.102(9) 0.070(7) 0.046(6) 0.023(5) 0.032(6) 0.033(7)
C129 0.049(5) 0.052(5) 0.025(4) -0.002(3) 0.007(3) 0.011(4)
C127 0.054(5) 0.030(4) 0.041(5) -0.007(4) 0.000(4) 0.004(4)
C30 0.043(5) 0.063(6) 0.040(4) 0.012(4) 0.022(4) -0.002(4)
C194 0.084(7) 0.072(7) 0.030(4) -0.001(4) 0.035(5) 0.006(6)
C240 0.053(6) 0.033(5) 0.113(9) -0.001(5) 0.037(6) -0.002(4)
C206 0.032(4) 0.035(4) 0.047(5) -0.007(4) 0.009(4) -0.007(3)
C212 0.072(8) 0.064(7) 0.104(9) 0.039(6) 0.048(7) 0.045(6)
C191 0.041(5) 0.041(5) 0.029(4) -0.004(3) 0.016(3) 0.009(4)
C208 0.036(4) 0.042(5) 0.040(4) 0.000(4) 0.014(3) -0.009(4)
C50 0.048(5) 0.037(5) 0.039(4) -0.009(4) 0.007(4) 0.003(4)
C177 0.046(6) 0.104(9) 0.050(5) -0.033(5) 0.015(4) -0.024(6)
C160 0.056(6) 0.056(6) 0.048(5) 0.011(4) 0.017(4) 0.021(5)
C214 0.053(6) 0.044(6) 0.084(7) 0.019(5) 0.019(5) 0.020(5)
C193 0.056(5) 0.045(5) 0.031(4) -0.003(4) 0.013(4) -0.003(4)
C239 0.037(4) 0.026(4) 0.036(4) -0.007(3) 0.006(3) -0.002(3)
C158 0.061(7) 0.073(7) 0.068(6) -0.008(6) 0.021(5) 0.028(6)
C242 0.037(6) 0.084(8) 0.085(8) -0.010(6) 0.005(5) -0.002(5)
C195 0.106(9) 0.083(8) 0.050(6) -0.007(5) 0.044(6) 0.033(7)
C156 0.036(4) 0.046(5) 0.036(4) -0.006(4) 0.009(3) 0.003(4)
C184 0.034(4) 0.048(5) 0.038(4) 0.010(4) 0.015(3) 0.009(4)
C241 0.061(7) 0.046(6) 0.126(10) 0.015(6) 0.044(7) 0.016(5)
C32 0.037(4) 0.040(4) 0.030(4) 0.011(3) 0.017(3) 0.008(3)
C120 0.031(4) 0.026(4) 0.023(3) 0.007(3) 0.012(3) 0.005(3)
C119 0.032(4) 0.035(4) 0.025(3) 0.003(3) 0.017(3) 0.010(3)
C114 0.039(4) 0.031(4) 0.032(4) 0.005(3) 0.014(3) -0.007(3)
C113 0.031(4) 0.025(4) 0.026(3) 0.002(3) 0.011(3) -0.004(3)
C124 0.046(5) 0.041(5) 0.026(4) 0.003(3) 0.013(3) -0.009(4)
C118 0.043(5) 0.031(4) 0.033(4) 0.004(3) 0.006(3) -0.002(4)
C183 0.038(5) 0.056(6) 0.041(4) 0.019(4) 0.018(4) 0.024(4)
C122 0.040(4) 0.045(5) 0.028(4) 0.010(3) 0.020(3) 0.013(4)
C222 0.051(5) 0.028(4) 0.041(4) 0.004(3) 0.015(4) -0.001(4)
C108 0.059(5) 0.034(4) 0.024(4) -0.002(3) 0.015(4) -0.011(4)
C121 0.034(4) 0.034(4) 0.022(3) 0.003(3) 0.009(3) 0.008(3)
C109 0.074(6) 0.037(5) 0.032(4) 0.001(4) 0.010(4) -0.019(4)
C186 0.042(5) 0.027(4) 0.036(4) -0.003(3) 0.010(3) 0.005(3)
C20 0.046(5) 0.026(4) 0.045(4) -0.002(3) 0.003(4) 0.002(4)
C117 0.044(5) 0.038(5) 0.048(5) -0.002(4) 0.001(4) -0.015(4)
C133 0.036(5) 0.052(5) 0.048(5) 0.007(4) 0.018(4) -0.010(4)
C147 0.066(6) 0.034(5) 0.031(4) -0.002(3) 0.014(4) -0.007(4)
C132 0.029(4) 0.041(5) 0.062(5) 0.017(4) 0.010(4) 0.004(4)
C123 0.043(5) 0.045(5) 0.036(4) 0.014(4) 0.016(4) -0.003(4)
C238 0.057(5) 0.031(4) 0.026(4) -0.009(3) 0.008(4) -0.003(4)
C115 0.038(5) 0.045(5) 0.050(5) 0.013(4) 0.004(4) -0.003(4)
C200 0.054(6) 0.051(5) 0.040(4) 0.021(4) 0.014(4) 0.014(4)
C226 0.058(6) 0.043(5) 0.043(5) -0.009(4) 0.019(4) -0.003(4)
C112 0.070(6) 0.044(5) 0.038(4) -0.004(4) 0.027(4) 0.006(4)
C110 0.114(9) 0.027(5) 0.036(5) -0.012(4) 0.023(5) -0.018(5)
C116 0.045(5) 0.056(6) 0.049(5) 0.010(4) -0.010(4) -0.016(5)
C223 0.053(6) 0.049(5) 0.048(5) -0.005(4) 0.013(4) -0.009(4)
C175 0.038(5) 0.086(7) 0.047(5) -0.014(5) 0.027(4) -0.003(5)
C111 0.108(9) 0.041(5) 0.044(5) -0.018(4) 0.033(6) 0.006(6)
C225 0.079(7) 0.059(6) 0.043(5) -0.006(4) 0.029(5) -0.008(5)
C188 0.067(7) 0.032(5) 0.071(6) -0.002(4) 0.013(5) -0.001(5)
C244 0.050(6) 0.049(6) 0.123(9) -0.038(6) 0.037(6) -0.015(5)
C176 0.069(7) 0.120(10) 0.054(6) -0.047(6) 0.040(5) -0.031(7)
C189 0.069(7) 0.037(5) 0.083(7) 0.001(5) 0.012(6) 0.015(5)
C159 0.089(8) 0.054(6) 0.072(7) 0.015(5) 0.023(6) 0.037(6)
C224 0.062(6) 0.066(7) 0.059(6) 0.009(5) 0.029(5) -0.007(5)
C220 0.076(8) 0.108(9) 0.049(6) 0.034(6) 0.003(5) 0.023(7)
C243 0.056(7) 0.067(8) 0.138(11) -0.054(7) 0.033(7) -0.026(6)
C134 0.025(5) 0.132(11) 0.110(9) 0.063(8) 0.009(5) -0.005(6)
C219 0.092(9) 0.117(11) 0.047(6) 0.044(6) 0.008(6) 0.029(8)
C187 0.054(6) 0.044(5) 0.056(5) -0.005(4) 0.012(4) -0.008(4)
Cl1A 0.20(4) 0.33(6) 0.43(7) 0.13(6) 0.22(5) 0.12(4)
Zn1A 0.066(4) 0.069(4) 0.080(4) 0.000(3) 0.020(3) -0.013(3)

loop_
_atom_type_symbol
_atom_type_description
_atom_type_scat_dispersion_real
_atom_type_scat_dispersion_imag
_atom_type_scat_source
C C 0.0033 0.0016 'International Tables Vol C Tables 4.2.6.8 and 6.1.1.4'
H H 0.0000 0.0000 'International Tables Vol C Tables 4.2.6.8 and 6.1.1.4'
N N 0.0061 0.0033 'International Tables Vol C Tables 4.2.6.8 and 6.1.1.4'
P P 0.1023 0.0942 'International Tables Vol C Tables 4.2.6.8 and 6.1.1.4'
Cl Cl 0.1484 0.1585 'International Tables Vol C Tables 4.2.6.8 and 6.1.1.4'
Zn Zn 0.2839 1.4301 'International Tables Vol C Tables 4.2.6.8 and 6.1.1.4'
Re Re -1.0185 7.2310 'International Tables Vol C Tables 4.2.6.8 and 6.1.1.4'
O O 0.0106 0.0060 'International Tables Vol C Tables 4.2.6.8 and 6.1.1.4'

loop_
_geom_angle_atom_site_label_1
_geom_angle_atom_site_label_2
_geom_angle_atom_site_label_3
_geom_angle
_geom_angle_site_symmetry_1
C2 Re1 C3 84.3(3) .
C2 Re1 C1 84.7(3) .
C3 Re1 C1 85.6(3) .
C2 Re1 P1 97.3(2) .
C3 Re1 P1 94.18(19) .
C1 Re1 P1 177.91(19) .
C2 Re1 P2 176.2(2) .
C3 Re1 P2 96.23(19) .
C1 Re1 P2 91.55(18) .
P1 Re1 P2 86.40(6) .
C2 Re1 P3 90.93(19) .
C3 Re1 P3 174.89(18) .
C1 Re1 P3 95.84(18) .
P1 Re1 P3 84.52(6) .
P2 Re1 P3 88.64(6) .
C9 Re3 C8 85.9(3) .
C9 Re3 C7 85.3(3) .
C8 Re3 C7 85.0(2) .
C9 Re3 P9 175.2(2) .
C8 Re3 P9 89.60(19) .
C7 Re3 P9 95.82(18) .
C9 Re3 P7 91.57(19) .
C8 Re3 P7 96.97(18) .
C7 Re3 P7 176.18(18) .
P9 Re3 P7 87.49(6) .
C9 Re3 P8 98.0(2) .
C8 Re3 P8 174.76(18) .
C7 Re3 P8 91.86(18) .
P9 Re3 P8 86.56(6) .
P7 Re3 P8 86.43(6) .
C10 Re4 C12 85.8(3) .
C10 Re4 C11 84.1(3) .
C12 Re4 C11 84.2(3) .
C10 Re4 P12 94.9(2) .
C12 Re4 P12 177.0(2) .
C11 Re4 P12 93.00(19) .
C10 Re4 P10 179.2(2) .
C12 Re4 P10 93.43(19) .
C11 Re4 P10 96.02(19) .
P12 Re4 P10 85.84(7) .
C10 Re4 P11 92.3(2) .
C12 Re4 P11 95.3(2) .
C11 Re4 P11 176.30(19) .
P12 Re4 P11 87.55(7) .
P10 Re4 P11 87.67(7) .
C5 Re2 C6 85.9(3) .
C5 Re2 C4 83.8(3) .
C6 Re2 C4 86.1(3) .
C5 Re2 P5 177.2(2) .
C6 Re2 P5 91.43(19) .
C4 Re2 P5 95.3(2) .
C5 Re2 P4 91.8(2) .
C6 Re2 P4 93.75(19) .
C4 Re2 P4 175.6(2) .
P5 Re2 P4 89.07(6) .
C5 Re2 P6 96.5(2) .
C6 Re2 P6 177.68(19) .
C4 Re2 P6 94.3(2) .
P5 Re2 P6 86.26(7) .
P4 Re2 P6 86.01(8) .
N11 Zn3 N5 104.6(3) .
N11 Zn3 N2 103.2(3) .
N5 Zn3 N2 101.6(2) .
N11 Zn3 Cl3 114.1(2) .
N5 Zn3 Cl3 115.65(19) .
N2 Zn3 Cl3 115.87(19) .
N7 Zn2 N12 102.8(3) .
N7 Zn2 N1 101.5(3) .
N12 Zn2 N1 103.5(2) .
N7 Zn2 Cl2 116.8(2) .
N12 Zn2 Cl2 114.70(18) .
N1 Zn2 Cl2 115.63(18) .
N6 Zn4 N3 104.2(2) .
N6 Zn4 N8 100.7(2) .
N3 Zn4 N8 102.8(2) .
N6 Zn4 Cl4 115.75(18) .
N3 Zn4 Cl4 114.70(18) .
N8 Zn4 Cl4 116.76(18) .
N4 Zn1 N10 104.2(3) .
N4 Zn1 N9 103.2(3) .
N10 Zn1 N9 101.2(2) .
N4 Zn1 Cl1 115.81(19) .
N10 Zn1 Cl1 115.16(19) .
N9 Zn1 Cl1 115.44(19) .
C197 P9 C203 98.2(3) .
C197 P9 C44 105.0(3) .
C203 P9 C44 104.0(3) .
C197 P9 Re3 116.9(2) .
C203 P9 Re3 119.2(2) .
C44 P9 Re3 111.6(2) .
C173 P7 C179 97.6(3) .
C173 P7 C42 103.6(3) .
C179 P7 C42 104.5(3) .
C173 P7 Re3 118.4(2) .
C179 P7 Re3 120.1(2) .
C42 P7 Re3 110.5(2) .
C143 P4 C32 103.7(3) .
C143 P4 C37B 93.4(9) .
C32 P4 C37B 100.4(9) .
C143 P4 C37A 100.4(6) .
C32 P4 C37A 105.5(6) .
C37B P4 C37A 10.0(10) .
C143 P4 Re2 118.6(2) .
C32 P4 Re2 110.0(2) .
C37B P4 Re2 127.2(9) .
C37A P4 Re2 117.1(5) .
C1A P1 C22 94.0(9) .
C1A P1 C1B 16.0(7) .
C22 P1 C1B 109.8(5) .
C1A P1 C107 104.4(8) .
C22 P1 C107 102.8(3) .
C1B P1 C107 97.7(4) .
C1A P1 Re1 119.9(7) .
C22 P1 Re1 110.9(2) .
C1B P1 Re1 114.0(4) .
C107 P1 Re1 120.5(3) .
C113 P2 C119 98.8(3) .
C113 P2 C24 104.9(3) .
C119 P2 C24 103.8(3) .
C113 P2 Re1 116.7(2) .
C119 P2 Re1 119.0(2) .
C24 P2 Re1 111.8(2) .
C23 P3 C125 104.4(3) .
C23 P3 C131 103.4(3) .
C125 P3 C131 100.5(3) .
C23 P3 Re1 109.3(2) .
C125 P3 Re1 117.2(2) .
C131 P3 Re1 120.2(2) .
C185 P8 C191 98.6(3) .
C185 P8 C43 104.9(3) .
C191 P8 C43 102.9(3) .
C185 P8 Re3 117.1(2) .
C191 P8 Re3 120.8(2) .
C43 P8 Re3 110.4(2) .
C233 P12 C239 98.6(3) .
C233 P12 C54 106.6(3) .
C239 P12 C54 102.7(3) .
C233 P12 Re4 115.9(2) .
C239 P12 Re4 121.2(2) .
C54 P12 Re4 110.0(3) .
C155 P5 C149 99.4(3) .
C155 P5 C33 105.7(3) .
C149 P5 C33 102.5(3) .
C155 P5 Re2 115.6(2) .
C149 P5 Re2 120.8(2) .
C33 P5 Re2 111.0(2) .
C221 P11 C53 105.5(3) .
C221 P11 C227 97.2(3) .
C53 P11 C227 102.3(3) .
C221 P11 Re4 117.7(3) .
C53 P11 Re4 110.9(2) .
C227 P11 Re4 121.0(2) .
C209 P10 C215 98.8(4) .
C209 P10 C52 103.6(4) .
C215 P10 C52 102.8(4) .
C209 P10 Re4 117.9(3) .
C215 P10 Re4 120.7(3) .
C52 P10 Re4 110.7(2) .
C61B P6 C67A 86.7(8) .
C61B P6 C34 96.5(7) .
C67A P6 C34 108.8(5) .
C61B P6 C67B 102.2(11) .
C67A P6 C67B 20.3(7) .
C34 P6 C67B 93.9(8) .
C61B P6 C61A 15.8(7) .
C67A P6 C61A 95.0(6) .
C34 P6 C61A 106.3(5) .
C67B P6 C61A 113.1(9) .
C61B P6 Re2 132.0(8) .
C67A P6 Re2 118.3(4) .
C34 P6 Re2 110.7(3) .
C67B P6 Re2 114.0(7) .
C61A P6 Re2 116.3(5) .
C144 C145 C146 118.8(7) .
N8 C8 Re3 178.4(6) .
N1 C1 Re1 178.2(6) .
C3 N3 Zn4 165.8(5) .
N12 C12 Re4 175.8(6) .
N5 C5 Re2 176.7(6) .
N7 C7 Re3 178.6(6) .
N3 C3 Re1 175.4(6) .
C2 N2 Zn3 173.2(6) .
N10 C10 Re4 177.8(7) .
N6 C6 Re2 177.6(6) .
C145 C144 C143 121.3(7) .
N4 C4 Re2 175.2(7) .
N11 C11 Re4 175.0(6) .
C1 N1 Zn2 167.9(6) .
C7 N7 Zn2 166.1(7) .
N2 C2 Re1 176.2(6) .
C41 C42 P7 116.7(5) .
C11 N11 Zn3 173.2(6) .
C6 N6 Zn4 168.7(6) .
C180 C179 C184 117.8(7) .
C180 C179 P7 122.3(5) .
C184 C179 P7 119.4(6) .
C148 C143 C144 118.3(7) .
C148 C143 P4 123.6(5) .
C144 C143 P4 118.0(5) .
C5 N5 Zn3 175.2(6) .
C198 C197 C202 119.9(6) .
C198 C197 P9 116.3(5) .
C202 C197 P9 123.8(6) .
N9 C9 Re3 177.5(6) .
C21 C24 P2 114.8(5) .
C51 C52 P10 116.4(5) .
C204 C203 C208 118.4(7) .
C204 C203 P9 122.4(6) .
C208 C203 P9 118.9(5) .
C147 C148 C143 121.5(7) .
C10 N10 Zn1A 130.4(6) .
C10 N10 Zn1 173.0(6) .
Zn1A N10 Zn1 47.6(2) .
C41 C43 P8 117.2(5) .
C153 C154 C149 120.6(8) .
C8 N8 Zn4 166.0(6) .
C126 C125 C130 118.9(6) .
C126 C125 P3 117.3(5) .
C130 C125 P3 123.8(5) .
C216 C215 C220 117.5(8) .
C216 C215 P10 121.6(6) .
C220 C215 P10 120.9(8) .
C51 C53 P11 115.0(5) .
C178 C173 C174 120.2(7) .
C178 C173 P7 123.1(5) .
C174 C173 P7 116.7(5) .
C203 C204 C205 120.6(7) .
C150 C149 C154 117.8(7) .
C150 C149 P5 122.9(6) .
C154 C149 P5 119.3(6) .
C198 C199 C200 119.8(7) .
C218 C217 C216 118.7(10) .
C4 N4 Zn1A 123.5(6) .
C4 N4 Zn1 167.3(6) .
Zn1A N4 Zn1 48.5(2) .
C30 C31 C32 105.6(6) .
C30 C31 C34 108.1(6) .
C32 C31 C34 112.0(6) .
C30 C31 C33 107.1(6) .
C32 C31 C33 112.8(6) .
C34 C31 C33 110.9(6) .
C132 C131 C36B 114.4(9) .
C132 C131 C36A 115.0(9) .
C36B C131 C36A 43.2(8) .
C132 C131 P3 121.4(6) .
C36B C131 P3 118.2(8) .
C36A C131 P3 120.4(8) .
C238 C233 C234 119.1(7) .
C238 C233 P12 125.9(5) .
C234 C233 P12 115.0(5) .
C21 C22 P1 117.3(5) .
C21 C23 P3 115.5(5) .
C9 N9 Zn1A 127.6(6) .
C9 N9 Zn1 168.2(6) .
Zn1A N9 Zn1 47.2(2) .
C51 C54 P12 115.2(5) .
C226 C221 C222 119.7(8) .
C226 C221 P11 124.8(7) .
C222 C221 P11 115.4(6) .
C191 C192 C193 121.5(7) .
C108 C107 C112 119.3(7) .
C108 C107 P1 122.1(6) .
C112 C107 P1 118.6(6) .
C228 C227 C232 118.9(7) .
C228 C227 P11 122.2(6) .
C232 C227 P11 118.7(6) .
C129 C130 C125 120.1(7) .
C127 C126 C125 119.9(7) .
C206 C205 C204 120.3(7) .
C149 C150 C151 121.6(7) .
C199 C198 C197 121.0(7) .
C42 C41 C43 112.4(6) .
C42 C41 C40 106.1(6) .
C43 C41 C40 107.2(6) .
C42 C41 C44 111.7(6) .
C43 C41 C44 112.9(6) .
C40 C41 C44 105.9(6) .
C12 N12 Zn2 165.0(6) .
C160 C155 C156 118.9(7) .
C160 C155 P5 125.7(6) .
C156 C155 P5 115.4(6) .
C31 C34 P6 116.3(5) .
C31 C33 P5 116.5(5) .
C237 C236 C235 118.9(7) .
C215 C216 C217 121.7(9) .
C227 C232 C231 119.7(7) .
C41 C44 P9 116.6(5) .
C210 C209 C214 119.0(8) .
C210 C209 P10 116.9(7) .
C214 C209 P10 124.1(6) .
C230 C231 C232 120.4(8) .
C236 C237 C238 120.9(7) .
C208 C207 C206 120.3(7) .
C152 C151 C150 119.3(8) .
C197 C202 C201 118.8(7) .
C6B C1B C2B 119.7(13) .
C6B C1B P1 121.9(11) .
C2B C1B P1 118.4(9) .
C195 C196 C191 120.9(9) .
C179 C180 C181 122.8(7) .
C50 C51 C52 106.1(6) .
C50 C51 C53 107.9(6) .
C52 C51 C53 112.1(6) .
C50 C51 C54 106.0(6) .
C52 C51 C54 112.3(6) .
C53 C51 C54 111.9(6) .
C181 C182 C183 120.0(7) .
C145 C146 C147 121.2(8) .
C20 C21 C23 105.6(6) .
C20 C21 C24 108.4(6) .
C23 C21 C24 112.3(6) .
C20 C21 C22 105.9(6) .
C23 C21 C22 113.7(6) .
C24 C21 C22 110.5(6) .
C151 C152 C153 121.2(8) .
C152 C153 C154 119.6(8) .
C229 C230 C231 119.7(8) .
C210 C211 C212 119.9(10) .
C173 C178 C177 119.9(7) .
C234 C235 C236 120.5(7) .
C182 C181 C180 118.4(8) .
C127 C128 C129 120.2(7) .
C200 C201 C202 121.0(7) .
C235 C234 C233 120.2(7) .
C189 C190 C185 120.2(9) .
C212 C213 C214 119.1(11) .
C156 C157 C158 120.9(9) .
C186 C185 C190 118.9(7) .
C186 C185 P8 117.4(5) .
C190 C185 P8 123.7(6) .
C227 C228 C229 120.6(7) .
C230 C229 C228 120.6(8) .
C211 C210 C209 120.6(9) .
C175 C174 C173 120.0(7) .
C217 C218 C219 120.7(9) .
C128 C129 C130 119.9(7) .
C128 C127 C126 120.9(8) .
C193 C194 C195 120.3(8) .
C239 C240 C241 122.2(9) .
C205 C206 C207 119.3(7) .
C213 C212 C211 120.7(9) .
C192 C191 C196 118.6(7) .
C192 C191 P8 122.9(5) .
C196 C191 P8 118.4(6) .
C207 C208 C203 121.0(7) .
N2S C3S C4S 177.3(12) .
C131 C36B C35B 119.9(13) .
C178 C177 C176 119.8(8) .
C155 C160 C159 120.3(9) .
C213 C214 C209 120.6(10) .
C194 C193 C192 119.6(8) .
C240 C239 C244 116.8(8) .
C240 C239 P12 121.7(6) .
C244 C239 P12 121.2(6) .
C69A C68A C67A 118.8(13) .
C3B C2B C1B 120.8(13) .
C68A C67A C72A 120.9(12) .
C68A C67A P6 119.5(10) .
C72A C67A P6 119.3(9) .
C157 C158 C159 119.9(9) .
C241 C242 C243 119.4(10) .
C1B C6B C5B 121.5(16) .
C196 C195 C194 119.0(8) .
C157 C156 C155 120.3(8) .
C183 C184 C179 120.1(8) .
C242 C241 C240 119.9(10) .
C31 C32 P4 116.5(5) .
C119 C120 C121 121.3(7) .
C120 C119 C124 118.8(6) .
C120 C119 P2 122.3(5) .
C124 C119 P2 118.7(5) .
C115 C114 C113 120.9(7) .
C114 C113 C118 118.8(7) .
C114 C113 P2 116.6(5) .
C118 C113 P2 124.5(6) .
C123 C124 C119 119.5(7) .
C117 C118 C113 120.0(7) .
C184 C183 C182 120.8(8) .
C121 C122 C123 119.3(6) .
C223 C222 C221 120.1(7) .
C107 C108 C109 119.8(8) .
C122 C121 C120 120.0(7) .
C110 C109 C108 120.5(9) .
C187 C186 C185 121.4(8) .
C116 C117 C118 119.8(8) .
C134 C133 C132 119.8(8) .
C148 C147 C146 119.0(7) .
C131 C132 C133 122.9(8) .
C124 C123 C122 121.0(7) .
C233 C238 C237 120.4(7) .
C114 C115 C116 119.3(8) .
C201 C200 C199 119.4(7) .
C221 C226 C225 120.5(8) .
C111 C112 C107 119.5(9) .
C111 C110 C109 119.7(8) .
C117 C116 C115 121.3(8) .
C222 C223 C224 119.6(8) .
C174 C175 C176 120.5(8) .
C110 C111 C112 121.3(9) .
C224 C225 C226 119.7(8) .
C189 C188 C187 121.4(9) .
C243 C244 C239 122.6(9) .
C175 C176 C177 119.6(8) .
C188 C189 C190 119.4(9) .
C160 C159 C158 119.7(9) .
C225 C224 C223 120.4(8) .
C219 C220 C215 120.9(11) .
C244 C243 C242 118.9(10) .
C133 C134 C35B 112.6(10) .
C133 C134 C35A 117.2(11) .
C35B C134 C35A 48.4(9) .
C2B C3B C4B 117.9(13) .
C218 C219 C220 120.4(10) .
C188 C187 C186 118.8(9) .
C5B C4B C3B 122.7(16) .
C71A C72A C67A 117.7(13) .
C4B C5B C6B 117.3(17) .
C36B C35B C134 119.4(13) .
C71A C70A C69A 119.6(16) .
C68A C69A C70A 121.3(15) .
C70A C71A C72A 121.5(16) .
N1S C1S C2S 171(3) .
C30S O5S C27S 107.6(3) .
O5S C27S C28B 107.1(3) .
O5S C27S C28A 92.2(9) .
C28B C27S C28A 59.6(12) .
O5S C30S C29S 103.2(3) .
N4S C7S C8S 170.0(16) .
C28A C29S C30S 108.1(9) .
C28A C29S C28B 71.4(17) .
C30S C29S C28B 99.6(4) .
N3S C5S C6S 173(2) .
C27S C28B C29S 95.4(4) .
C22S O3S C19S 107.7(3) .
C21S C20S C19S 96.3(4) .
O3S C22S C21S 105.3(4) .
C22S C21S C20S 102.1(4) .
O3S C19S C20S 106.7(4) .
C62A C61A C66A 119.7(14) .
C62A C61A P6 126.0(10) .
C66A C61A P6 114.1(13) .
C65A C66A C61A 119.7(15) .
C66A C65A C64A 120.4(14) .
C65A C64A C63A 118.7(15) .
C62A C63A C64A 122.2(16) .
C63A C62A C61A 119.2(15) .
C36A C35A C134 116.2(15) .
C35A C36A C131 119.3(14) .
N6S C11S C12S 173(3) .
N5S C9S C10S 165(3) .
C3SA C14S C3SB 38.6(15) .
N7SA C3SA C14S 177(4) .
C66B C61B C62B 119.3(18) .
C66B C61B P6 124.4(18) .
C62B C61B P6 115.1(15) .
C65B C66B C61B 120(2) .
C66B C65B C64B 118(2) .
C63B C64B C65B 124(2) .
C64B C63B C62B 119(2) .
C61B C62B C63B 119(2) .
N7SB C3SB C14S 171(3) .
C6A C1A C2A 116(2) .
C6A C1A P1 133(2) .
C2A C1A P1 111.3(19) .
C5A C6A C1A 127(3) .
C6A C5A C4A 114(3) .
C5A C4A C3A 129(3) .
C4A C3A C2A 110(3) .
C1A C2A C3A 123(3) .
N8SB C5SB C16S 177(3) .
C72B C67B C68B 121(2) .
C72B C67B P6 132(2) .
C68B C67B P6 107.2(19) .
C67B C72B C71B 119(3) .
C70B C71B C72B 119(3) .
C69B C70B C71B 125(4) .
C70B C69B C68B 119(3) .
C67B C68B C69B 116(2) .
N8SA C5SA C16S 168(3) .
C5SB C16S C5SA 48.2(14) .
N4 Zn1A N10 109.1(4) .
N4 Zn1A N9 107.2(4) .
N10 Zn1A N9 103.1(4) .
N4 Zn1A Cl1A 114.6(4) .
N10 Zn1A Cl1A 111.6(4) .
N9 Zn1A Cl1A 110.6(4) .
C38A C37A C42A 120.1(13) .
C38A C37A P4 124.0(12) .
C42A C37A P4 115.4(12) .
C41A C42A C37A 121.2(12) .
C42A C41A C40A 118.1(12) .
C39A C40A C41A 119.9(13) .
C40A C39A C38A 121.3(12) .
C39A C38A C37A 119.4(12) .
C42B C37B C38B 114(3) .
C42B C37B P4 126(3) .
C38B C37B P4 120(2) .
C37B C42B C41B 120(4) .
C40B C41B C42B 124(4) .
C41B C40B C39B 120(3) .
C40B C39B C38B 114(2) .
C37B C38B C39B 125(3) .
C24S C25S C26S 100.2(4) .
C23S O4S C26S 108.0(3) .
O4S C26S C25S 103.1(4) .
C25S C24S C23S 95.7(4) .
O4S C23S C24S 107.2(4) .
C29S C28A C27S 88.8(12) .
C33S C32S C31S 95.7(4) .
C34S O6S C31S 107.8(3) .
O6S C34S C33S 102.7(4) .
O6S C31S C32S 107.2(4) .
C33S C33S C32S 122(4) 2_554
C33S C33S C34S 129(4) 2_554
C32S C33S C34S 99.7(4) .

loop_
_geom_bond_atom_site_label_1
_geom_bond_atom_site_label_2
_geom_bond_distance
_geom_bond_site_symmetry_2
Re1 C2 2.049(7) .
Re1 C3 2.067(7) .
Re1 C1 2.075(7) .
Re1 P1 2.4167(19) .
Re1 P2 2.4180(17) .
Re1 P3 2.4230(19) .
Re3 C9 2.072(8) .
Re3 C8 2.077(7) .
Re3 C7 2.110(9) .
Re3 P9 2.4193(18) .
Re3 P7 2.423(2) .
Re3 P8 2.4231(19) .
Re4 C10 2.057(7) .
Re4 C12 2.057(8) .
Re4 C11 2.068(8) .
Re4 P12 2.4010(19) .
Re4 P10 2.406(2) .
Re4 P11 2.4098(19) .
Re2 C5 2.053(7) .
Re2 C6 2.066(7) .
Re2 C4 2.074(8) .
Re2 P5 2.404(2) .
Re2 P4 2.4040(19) .
Re2 P6 2.409(2) .
Zn3 N11 1.954(6) .
Zn3 N5 1.966(6) .
Zn3 N2 1.983(6) .
Zn3 Cl3 2.202(2) .
Zn2 N7 1.973(8) .
Zn2 N12 1.983(7) .
Zn2 N1 1.993(6) .
Zn2 Cl2 2.214(2) .
Zn4 N6 1.982(6) .
Zn4 N3 1.983(6) .
Zn4 N8 1.993(6) .
Zn4 Cl4 2.217(2) .
Zn1 N4 1.992(6) .
Zn1 N10 2.001(6) .
Zn1 N9 2.010(6) .
Zn1 Cl1 2.205(2) .
P9 C197 1.837(7) .
P9 C203 1.849(7) .
P9 C44 1.850(7) .
P7 C173 1.849(7) .
P7 C179 1.852(7) .
P7 C42 1.854(7) .
P4 C143 1.834(7) .
P4 C32 1.849(7) .
P4 C37B 1.86(3) .
P4 C37A 1.861(16) .
P1 C1A 1.82(2) .
P1 C22 1.837(8) .
P1 C1B 1.849(12) .
P1 C107 1.850(7) .
P2 C113 1.834(7) .
P2 C119 1.844(6) .
P2 C24 1.853(7) .
P3 C23 1.833(7) .
P3 C125 1.837(7) .
P3 C131 1.860(7) .
P8 C185 1.839(7) .
P8 C191 1.843(7) .
P8 C43 1.856(7) .
P12 C233 1.846(7) .
P12 C239 1.852(8) .
P12 C54 1.857(7) .
P5 C155 1.826(8) .
P5 C149 1.837(7) .
P5 C33 1.853(7) .
P11 C221 1.837(8) .
P11 C53 1.850(7) .
P11 C227 1.857(7) .
P10 C209 1.839(8) .
P10 C215 1.843(8) .
P10 C52 1.844(7) .
P6 C61B 1.65(2) .
P6 C67A 1.807(12) .
P6 C34 1.865(8) .
P6 C67B 1.95(2) .
P6 C61A 1.957(16) .
C145 C144 1.380(11) .
C145 C146 1.389(12) .
C8 N8 1.141(9) .
C1 N1 1.146(9) .
N3 C3 1.158(9) .
C12 N12 1.156(9) .
C5 N5 1.156(9) .
C7 N7 1.123(11) .
N2 C2 1.152(9) .
C10 N10 1.151(9) .
C6 N6 1.146(9) .
C144 C143 1.407(9) .
C4 N4 1.154(9) .
C11 N11 1.150(9) .
C42 C41 1.543(9) .
C179 C180 1.375(11) .
C179 C184 1.402(10) .
C143 C148 1.388(10) .
C197 C198 1.388(10) .
C197 C202 1.394(9) .
C9 N9 1.144(9) .
C24 C21 1.554(10) .
C52 C51 1.560(10) .
C203 C204 1.380(10) .
C203 C208 1.391(10) .
C148 C147 1.377(11) .
N10 Zn1A 1.965(8) .
C43 C41 1.543(10) .
C154 C153 1.389(12) .
C154 C149 1.418(10) .
C125 C126 1.390(10) .
C125 C130 1.396(9) .
C215 C216 1.380(12) .
C215 C220 1.386(12) .
C53 C51 1.562(11) .
C173 C178 1.371(10) .
C173 C174 1.391(10) .
C204 C205 1.390(10) .
C149 C150 1.368(10) .
C199 C198 1.379(10) .
C199 C200 1.398(11) .
C217 C218 1.357(14) .
C217 C216 1.416(11) .
N4 Zn1A 1.901(8) .
C31 C30 1.534(10) .
C31 C32 1.554(10) .
C31 C34 1.554(11) .
C31 C33 1.556(10) .
C40 C41 1.548(10) .
C131 C132 1.344(10) .
C131 C36B 1.366(16) .
C131 C36A 1.484(18) .
C233 C238 1.371(10) .
C233 C234 1.393(10) .
C22 C21 1.562(10) .
C23 C21 1.554(9) .
N9 Zn1A 1.994(8) .
C54 C51 1.563(10) .
C221 C226 1.386(10) .
C221 C222 1.396(11) .
C192 C191 1.378(11) .
C192 C193 1.390(10) .
C107 C108 1.376(11) .
C107 C112 1.410(11) .
C227 C228 1.387(10) .
C227 C232 1.393(10) .
C130 C129 1.384(10) .
C126 C127 1.376(10) .
C205 C206 1.373(11) .
C150 C151 1.399(10) .
C41 C44 1.553(10) .
C155 C160 1.388(11) .
C155 C156 1.411(10) .
C236 C237 1.370(11) .
C236 C235 1.388(11) .
C232 C231 1.394(11) .
C209 C210 1.381(11) .
C209 C214 1.402(12) .
C231 C230 1.387(12) .
C237 C238 1.387(10) .
C207 C208 1.369(11) .
C207 C206 1.389(11) .
C151 C152 1.368(11) .
C202 C201 1.405(11) .
C1B C6B 1.386(19) .
C1B C2B 1.391(19) .
C196 C195 1.374(12) .
C196 C191 1.395(11) .
C180 C181 1.397(11) .
C51 C50 1.548(10) .
C182 C181 1.379(11) .
C182 C183 1.391(12) .
C146 C147 1.397(11) .
C21 C20 1.530(10) .
C152 C153 1.370(13) .
C4S C3S 1.450(15) .
C230 C229 1.363(12) .
C211 C210 1.379(12) .
C211 C212 1.387(16) .
C178 C177 1.388(11) .
C235 C234 1.380(10) .
C128 C127 1.364(11) .
C128 C129 1.374(12) .
C201 C200 1.383(11) .
C190 C189 1.385(13) .
C190 C185 1.389(11) .
C213 C212 1.379(16) .
C213 C214 1.391(13) .
C157 C156 1.370(11) .
C157 C158 1.376(13) .
C185 C186 1.380(11) .
C228 C229 1.386(11) .
C174 C175 1.371(11) .
C218 C219 1.369(16) .
C194 C193 1.353(12) .
C194 C195 1.421(14) .
N2S C3S 1.164(13) .
C240 C239 1.353(11) .
C240 C241 1.396(13) .
C36B C35B 1.38(2) .
C177 C176 1.398(12) .
C160 C159 1.395(12) .
C239 C244 1.390(12) .
C68A C69A 1.38(2) .
C68A C67A 1.415(19) .
C2B C3B 1.368(17) .
C67A C72A 1.427(18) .
C158 C159 1.396(14) .
C242 C241 1.354(14) .
C242 C243 1.397(15) .
C6B C5B 1.40(2) .
C184 C183 1.383(11) .
C120 C119 1.371(10) .
C120 C121 1.397(9) .
C119 C124 1.410(10) .
C114 C115 1.381(11) .
C114 C113 1.397(10) .
C113 C118 1.399(10) .
C124 C123 1.388(10) .
C118 C117 1.390(11) .
C122 C121 1.378(10) .
C122 C123 1.391(11) .
C222 C223 1.386(11) .
C108 C109 1.392(10) .
C109 C110 1.384(13) .
C186 C187 1.378(11) .
C117 C116 1.375(12) .
C133 C134 1.330(13) .
C133 C132 1.387(11) .
C115 C116 1.379(12) .
C226 C225 1.389(12) .
C112 C111 1.380(12) .
C110 C111 1.355(14) .
C223 C224 1.400(12) .
C175 C176 1.374(13) .
C225 C224 1.382(13) .
C188 C189 1.371(13) .
C188 C187 1.374(13) .
C244 C243 1.368(13) .
C220 C219 1.388(14) .
C134 C35B 1.462(18) .
C134 C35A 1.47(2) .
C3B C4B 1.43(2) .
C4B C5B 1.37(3) .
C72A C71A 1.41(2) .
C70A C71A 1.38(2) .
C70A C69A 1.41(2) .
N1S C1S 1.141(4) .
C1S C2S 1.476(4) .
O5S C30S 1.427(4) .
O5S C27S 1.430(4) .
N4S C7S 1.180(16) .
C27S C28B 1.531(5) .
C27S C28A 1.84(2) .
C30S C29S 1.526(5) .
C7S C8S 1.359(18) .
C29S C28A 1.364(19) .
C29S C28B 1.532(5) .
N3S C5S 1.21(2) .
C5S C6S 1.40(2) .
O3S C22S 1.417(5) .
O3S C19S 1.430(5) .
C20S C21S 1.516(5) .
C20S C19S 1.527(5) .
C22S C21S 1.508(5) .
C61A C62A 1.39(2) .
C61A C66A 1.454(19) .
C66A C65A 1.37(2) .
C65A C64A 1.41(2) .
C64A C63A 1.42(2) .
C63A C62A 1.37(2) .
N6S C11S 1.138(4) .
C35A C36A 1.40(2) .
N5S C9S 1.146(8) .
C11S C12S 1.473(4) .
C9S C10S 1.479(5) .
C14S C3SA 1.472(4) .
C14S C3SB 1.472(5) .
C3SA N7SA 1.136(4) .
C61B C66B 1.43(3) .
C61B C62B 1.43(3) .
C66B C65B 1.41(3) .
C65B C64B 1.41(3) .
C64B C63B 1.35(3) .
C63B C62B 1.43(3) .
C3SB N7SB 1.138(5) .
Cl1A Zn1A 2.242(4) .
C1A C6A 1.37(4) .
C1A C2A 1.39(3) .
C6A C5A 1.33(4) .
C5A C4A 1.34(4) .
C4A C3A 1.42(4) .
C3A C2A 1.43(4) .
C5SB N8SB 1.137(4) .
C5SB C16S 1.469(4) .
C67B C72B 1.35(3) .
C67B C68B 1.43(3) .
C72B C71B 1.39(4) .
C71B C70B 1.35(4) .
C70B C69B 1.28(4) .
C69B C68B 1.46(4) .
C5SA N8SA 1.142(5) .
C5SA C16S 1.471(5) .
C37A C38A 1.40(2) .
C37A C42A 1.45(2) .
C42A C41A 1.353(18) .
C41A C40A 1.483(19) .
C40A C39A 1.39(2) .
C39A C38A 1.397(16) .
C37B C42B 1.28(4) .
C37B C38B 1.33(4) .
C42B C41B 1.42(5) .
C41B C40B 1.21(5) .
C40B C39B 1.30(4) .
C39B C38B 1.44(3) .
C25S C24S 1.525(5) .
C25S C26S 1.527(5) .
O2S C18S 1.430(6) .
O4S C23S 1.423(5) .
O4S C26S 1.426(5) .
C24S C23S 1.529(5) .
C32S C33S 1.527(5) .
C32S C31S 1.529(5) .
O6S C34S 1.427(5) .
O6S C31S 1.429(5) .
C34S C33S 1.529(5) .
O1I C1I 1.428(5) .
C33S C33S 1.51(5) 2_554
